data_7160790
loop_
_publ_author_name
'Kishii, Hyu'
'Inagaki, Yusuke'
'Ohara, Kazuaki'
'Yamaguchi, Kentaro'
'Setaka, Wataru'

_publ_section_title
;
 Tuning rotational barriers through substituent modification in
 catechol-diyl molecular gyrotops.
;
_journal_issue 44
_journal_name_full 'Organic &amp; biomolecular chemistry'
_journal_page_first 10100
_journal_page_last 10105
_journal_paper_doi 10.1039/d5ob01474c
_journal_volume 23
_journal_year 2025
_chemical_formula_moiety 'C50 H92 O2 Si2'
_chemical_formula_sum 'C50 H92 O2 Si2'
_chemical_formula_weight 781.41
_chemical_melting_point 429.1(10)
_chemical_name_common C14Ph(OMe)2cage
_chemical_name_systematic C14Ph(OMe)2cage
_space_group_crystal_system triclinic
_space_group_IT_number 2
_space_group_name_Hall '-P 1'
_space_group_name_H-M_alt 'P -1'
_atom_sites_solution_hydrogens geom
_audit_creation_method SHELXL-2018/3
_audit_update_record
;
2025-09-12 deposited with the CCDC.	2025-10-13 downloaded from the CCDC.
;
_cell_angle_alpha 114.7100(10)
_cell_angle_beta 90.6160(10)
_cell_angle_gamma 104.5210(10)
_cell_formula_units_Z 4
_cell_length_a 11.9574(3)
_cell_length_b 20.9583(6)
_cell_length_c 23.0968(6)
_cell_measurement_reflns_used 9054
_cell_measurement_temperature 150(2)
_cell_measurement_theta_max 77.5113
_cell_measurement_theta_min 3.8520
_cell_volume 5046.1(2)
_computing_cell_refinement 'SAINT V8.40B (Bruker AXS LLC, 2019)'
_computing_data_collection 'Bruker Instrument Service vV6.2.16'
_computing_data_reduction 'SAINT V8.40B (Bruker AXS LLC, 2019)'
_computing_molecular_graphics 'Ortep-3 for Windows (Farrugia, 2020)'
_computing_publication_material 'WinGX (Farrugia, 2020)'
_computing_structure_refinement 'SHELXL-2018/3 (Sheldrick, 2018)'
_computing_structure_solution 'Sir-2019 (IUCr, 2019)'
_diffrn_ambient_temperature 150(2)
_diffrn_detector_area_resol_mean 7.3910
_diffrn_measured_fraction_theta_full 0.982
_diffrn_measured_fraction_theta_max 0.945
_diffrn_measurement_device_type 'Bruker D8 goniometer'
_diffrn_measurement_method 'omega scans'
_diffrn_radiation_monochromator 'multilayered conforcal mirror'
_diffrn_radiation_type CuK\a
_diffrn_radiation_wavelength 1.54178
_diffrn_reflns_av_R_equivalents 0.0389
_diffrn_reflns_av_unetI/netI 0.0388
_diffrn_reflns_Laue_measured_fraction_full 0.982
_diffrn_reflns_Laue_measured_fraction_max 0.945
_diffrn_reflns_limit_h_max 14
_diffrn_reflns_limit_h_min -12
_diffrn_reflns_limit_k_max 26
_diffrn_reflns_limit_k_min -26
_diffrn_reflns_limit_l_max 29
_diffrn_reflns_limit_l_min -27
_diffrn_reflns_number 72665
_diffrn_reflns_point_group_measured_fraction_full 0.982
_diffrn_reflns_point_group_measured_fraction_max 0.945
_diffrn_reflns_theta_full 67.679
_diffrn_reflns_theta_max 78.360
_diffrn_reflns_theta_min 2.124
_diffrn_source 'sealed tube'
_exptl_absorpt_coefficient_mu 0.880
_exptl_absorpt_correction_T_max 0.92
_exptl_absorpt_correction_T_min 0.76
_exptl_absorpt_correction_type multi-scan
_exptl_absorpt_process_details
;
Krause, L., Herbst-Irmer, R., Sheldrick, G. M., Stalke, D. (2015).
"Comparison of silver and molybdenum microfocus X-ray sources for
single-crystal structure determination"
J. Appl. Cryst. 48, 3-10.
doi:10.1107/S1600576714022985
;
_exptl_crystal_colour colourless
_exptl_crystal_density_diffrn 1.029
_exptl_crystal_description plate
_exptl_crystal_F_000 1744
_exptl_crystal_recrystallization_method 'Re-crystallisation from solvent: a mixture of tetrahydrofuran and methanol'
_exptl_crystal_size_max 0.390
_exptl_crystal_size_mid 0.220
_exptl_crystal_size_min 0.100
_refine_diff_density_max 1.092
_refine_diff_density_min -0.446
_refine_diff_density_rms 0.046
_refine_ls_extinction_method none
_refine_ls_goodness_of_fit_ref 1.013
_refine_ls_hydrogen_treatment constr
_refine_ls_matrix_type full
_refine_ls_number_parameters 1075
_refine_ls_number_reflns 20488
_refine_ls_number_restraints 177
_refine_ls_restrained_S_all 1.019
_refine_ls_R_factor_all 0.0637
_refine_ls_R_factor_gt 0.0551
_refine_ls_shift/su_max 0.002
_refine_ls_shift/su_mean 0.000
_refine_ls_structure_factor_coef Fsqd
_refine_ls_weighting_details 'w=1/[\s^2^(Fo^2^)+(0.0652P)^2^+3.3671P] where P=(Fo^2^+2Fc^2^)/3'
_refine_ls_weighting_scheme calc
_refine_ls_wR_factor_gt 0.1409
_refine_ls_wR_factor_ref 0.1474
_reflns_Friedel_coverage 0.000
_reflns_number_gt 17606
_reflns_number_total 20488
_reflns_threshold_expression 'I > 2\s(I)'
_cod_data_source_file d5ob01474c2.cif
_cod_data_source_block C14Ph(OMe)2cage
_cod_depositor_comments
;
The following automatic conversions were performed:

data item '_chemical_melting_point' value '155-157 oC' was changed to
'429.1(10)' -- it was converted from degrees Celsius (C) to kelvins
(K), the average value was taken and precision was estimated.

data item '_exptl_absorpt_correction_type' value 'Multi-Scan' was
changed to 'multi-scan' in accordance with the
/home/data/users/saulius/crontab/automatic-downloads/rss-feeds/RSC/lib/dictionaries/cif_core.dic
dictionary named 'cif_core.dic' version 2.4.2 last updated on
2011-04-26.

Automatic conversion script
Id: cif_fix_values 8170 2020-07-09 18:12:32Z antanas 

 Adding full bibliography for 7160788--7160790.cif.
;
_cod_database_code 7160790
_shelx_shelxl_version_number 2018/3
_shelx_space_group_comment
;
The symmetry employed for this shelxl refinement is uniquely defined
by the following loop, which should always be used as a source of
symmetry information in preference to the above space-group names.
They are only intended as comments.
;
_shelx_estimated_absorpt_t_min 0.725
_shelx_estimated_absorpt_t_max 0.917

loop_
_space_group_symop_operation_xyz
'x, y, z'
'-x, -y, -z'

loop_
_atom_site_label
_atom_site_type_symbol
_atom_site_fract_x
_atom_site_fract_y
_atom_site_fract_z
_atom_site_U_iso_or_equiv
_atom_site_adp_type
_atom_site_occupancy
_atom_site_site_symmetry_order
_atom_site_calc_flag
_atom_site_refinement_flags_posn
_atom_site_refinement_flags_adp
_atom_site_refinement_flags_occupancy
_atom_site_disorder_assembly
_atom_site_disorder_group
Si1 Si 0.17688(4) 0.18843(3) 0.37365(2) 0.03226(12) Uani 1 1 d . . . . .
Si2 Si 0.10260(5) 0.30632(3) 0.68089(2) 0.03508(12) Uani 1 1 d . . . . .
O1 O 0.23389(13) 0.34296(7) 0.47772(6) 0.0398(3) Uani 1 1 d . . . . .
O2 O 0.18451(15) 0.39341(7) 0.60632(6) 0.0478(4) Uani 1 1 d . . . . .
C1 C 0.14217(16) 0.22012(10) 0.45918(8) 0.0313(4) Uani 1 1 d . . . . .
C2 C 0.17679(16) 0.29440(10) 0.50140(9) 0.0315(4) Uani 1 1 d . . . . .
C3 C 0.15293(17) 0.31930(10) 0.56504(8) 0.0334(4) Uani 1 1 d . . . . .
C4 C 0.10303(16) 0.27056(10) 0.59077(8) 0.0318(4) Uani 1 1 d . . . . .
C5 C 0.07084(17) 0.19628(10) 0.54882(9) 0.0341(4) Uani 1 1 d . . . . .
H5 H 0.036651 0.161642 0.564602 0.041 Uiso 1 1 calc R U . . .
C6 C 0.08747(17) 0.17158(10) 0.48450(9) 0.0342(4) Uani 1 1 d . . . . .
H6 H 0.061245 0.120658 0.456953 0.041 Uiso 1 1 calc R U . . .
C7 C 0.09591(18) 0.08883(11) 0.32811(9) 0.0374(4) Uani 1 1 d . . . . .
H7A H 0.126818 0.069048 0.286588 0.045 Uiso 1 1 calc R U . . .
H7B H 0.112931 0.062714 0.352782 0.045 Uiso 1 1 calc R U . . .
C8 C -0.03666(18) 0.07131(11) 0.31433(9) 0.0393(4) Uani 1 1 d . . . . .
H8A H -0.066344 0.099691 0.354113 0.047 Uiso 1 1 calc R U . . .
H8B H -0.054819 0.087362 0.281538 0.047 Uiso 1 1 calc R U . . .
C9 C -0.1004(2) -0.01004(11) 0.29052(10) 0.0448(5) Uani 1 1 d . . . . .
H9A H -0.056547 -0.039457 0.258995 0.054 Uiso 1 1 calc R U . . .
H9B H -0.178452 -0.020303 0.268159 0.054 Uiso 1 1 calc R U . . .
C10 C -0.1145(2) -0.03390(12) 0.34557(11) 0.0447(5) Uani 1 1 d . . . . .
H10A H -0.132182 -0.087864 0.326804 0.054 Uiso 1 1 calc R U . . .
H10B H -0.039350 -0.013014 0.373982 0.054 Uiso 1 1 calc R U . . .
C11 C -0.2084(2) -0.01109(13) 0.38581(12) 0.0491(5) Uani 1 1 d . . . . .
H11A H -0.283413 -0.031065 0.357392 0.059 Uiso 1 1 calc R U . . .
H11B H -0.189876 0.042951 0.405566 0.059 Uiso 1 1 calc R U . . .
C12 C -0.2227(2) -0.03648(13) 0.43861(12) 0.0504(5) Uani 1 1 d . . . . .
H12A H -0.153783 -0.008691 0.471879 0.060 Uiso 1 1 calc R U . . .
H12B H -0.225105 -0.088855 0.420248 0.060 Uiso 1 1 calc R U . . .
C13 C -0.3319(2) -0.02684(15) 0.47020(12) 0.0536(6) Uani 1 1 d . . . . .
H13A H -0.400256 -0.051407 0.436496 0.064 Uiso 1 1 calc R U . . .
H13B H -0.326590 0.025970 0.491499 0.064 Uiso 1 1 calc R U . . .
C14 C -0.3511(2) -0.05777(14) 0.51994(12) 0.0563(6) Uani 1 1 d . . . . .
H14A H -0.434583 -0.067156 0.525724 0.068 Uiso 1 1 calc R U . . .
H14B H -0.332987 -0.105418 0.502520 0.068 Uiso 1 1 calc R U . . .
C15 C -0.2795(2) -0.00939(12) 0.58519(10) 0.0450(5) Uani 1 1 d . . . . .
H15A H -0.197443 0.007815 0.579098 0.054 Uiso 1 1 calc R U . . .
H15B H -0.281494 -0.038858 0.609500 0.054 Uiso 1 1 calc R U . . .
C16 C -0.3220(2) 0.05701(13) 0.62490(11) 0.0477(5) Uani 1 1 d . . . . .
H16A H -0.305666 0.091147 0.604665 0.057 Uiso 1 1 calc R U . . .
H16B H -0.407526 0.040508 0.623611 0.057 Uiso 1 1 calc R U . . .
C17 C -0.26683(19) 0.09818(13) 0.69466(11) 0.0463(5) Uani 1 1 d . . . . .
H17A H -0.303729 0.137810 0.716859 0.056 Uiso 1 1 calc R U . . .
H17B H -0.285550 0.064127 0.714928 0.056 Uiso 1 1 calc R U . . .
C18 C -0.13576(18) 0.13171(11) 0.70638(9) 0.0383(4) Uani 1 1 d . . . . .
H18A H -0.098243 0.092835 0.682706 0.046 Uiso 1 1 calc R U . . .
H18B H -0.108819 0.151086 0.752774 0.046 Uiso 1 1 calc R U . . .
C19 C -0.09571(18) 0.19370(11) 0.68558(10) 0.0395(4) Uani 1 1 d . . . . .
H19A H -0.118823 0.174058 0.638750 0.047 Uiso 1 1 calc R U . . .
H19B H -0.135314 0.231879 0.707824 0.047 Uiso 1 1 calc R U . . .
C20 C 0.03603(18) 0.22811(11) 0.70097(9) 0.0388(4) Uani 1 1 d . . . . .
H20A H 0.073489 0.188885 0.678317 0.047 Uiso 1 1 calc R U . . .
H20B H 0.057320 0.245212 0.747629 0.047 Uiso 1 1 calc R U . . .
C21 C 0.13369(18) 0.24298(12) 0.33486(9) 0.0385(4) Uani 1 1 d . . . . .
H21A H 0.197190 0.288790 0.347268 0.046 Uiso 1 1 calc R U . . .
H21B H 0.126546 0.214781 0.287630 0.046 Uiso 1 1 calc R U . . .
C22 C 0.01994(18) 0.26289(12) 0.35177(10) 0.0396(4) Uani 1 1 d . . . . .
H22A H -0.045165 0.217295 0.334802 0.048 Uiso 1 1 calc R U . . .
H22B H 0.023329 0.286263 0.399149 0.048 Uiso 1 1 calc R U . . .
C23 C -0.0062(2) 0.31403(13) 0.32572(11) 0.0453(5) Uani 1 1 d . . . . .
H23A H -0.013569 0.289740 0.278189 0.054 Uiso 1 1 calc R U . . .
H23B H 0.060395 0.358739 0.341019 0.054 Uiso 1 1 calc R U . . .
C24 C -0.1170(2) 0.33615(13) 0.34560(11) 0.0473(5) Uani 1 1 d . . . . .
H24A H -0.136379 0.360750 0.320019 0.057 Uiso 1 1 calc R U . . .
H24B H -0.181760 0.291244 0.334675 0.057 Uiso 1 1 calc R U . . .
C25 C -0.1100(2) 0.38663(13) 0.41656(11) 0.0476(5) Uani 1 1 d . . . . .
H25A H -0.075962 0.366675 0.442244 0.057 Uiso 1 1 calc R U . . .
H25B H -0.056359 0.435121 0.425654 0.057 Uiso 1 1 calc R U . . .
C26 C -0.2258(2) 0.39689(12) 0.43844(11) 0.0461(5) Uani 1 1 d . . . . .
H26A H -0.278726 0.348655 0.430701 0.055 Uiso 1 1 calc R U . . .
H26B H -0.261047 0.415493 0.411959 0.055 Uiso 1 1 calc R U . . .
C27 C -0.2169(2) 0.44939(12) 0.50919(12) 0.0481(5) Uani 1 1 d . . . . .
H27A H -0.161196 0.440174 0.534714 0.058 Uiso 1 1 calc R U . . .
H27B H -0.185577 0.500245 0.514540 0.058 Uiso 1 1 calc R U . . .
C28 C -0.3330(2) 0.44185(14) 0.53521(13) 0.0547(6) Uani 1 1 d . . . . .
H28A H -0.361694 0.391617 0.531723 0.066 Uiso 1 1 calc R U . . .
H28B H -0.389621 0.447764 0.507582 0.066 Uiso 1 1 calc R U . . .
C29 C -0.3309(3) 0.49597(16) 0.60470(14) 0.0649(7) Uani 1 1 d . . . . .
H29A H -0.322959 0.544851 0.606262 0.078 Uiso 1 1 calc R U . . .
H29B H -0.406551 0.480876 0.619129 0.078 Uiso 1 1 calc R U . . .
C30 C -0.2334(3) 0.50235(13) 0.65154(12) 0.0578(6) Uani 1 1 d . . . . .
H30A H -0.242095 0.536506 0.695327 0.069 Uiso 1 1 calc R U . . .
H30B H -0.158184 0.524611 0.640794 0.069 Uiso 1 1 calc R U . . .
C31 C -0.2274(2) 0.43118(12) 0.65300(11) 0.0488(5) Uani 1 1 d . . . . .
H31A H -0.296983 0.412404 0.670278 0.059 Uiso 1 1 calc R U . . .
H31B H -0.229436 0.394336 0.608494 0.059 Uiso 1 1 calc R U . . .
C32 C -0.1190(2) 0.44017(12) 0.69343(11) 0.0490(5) Uani 1 1 d . . . . .
H32A H -0.130374 0.462269 0.739308 0.059 Uiso 1 1 calc R U . . .
H32B H -0.052610 0.474772 0.687115 0.059 Uiso 1 1 calc R U . . .
C33 C -0.0875(2) 0.36910(11) 0.67830(10) 0.0426(5) Uani 1 1 d . . . . .
H33A H -0.150114 0.336351 0.688973 0.051 Uiso 1 1 calc R U . . .
H33B H -0.083779 0.344361 0.631580 0.051 Uiso 1 1 calc R U . . .
C34 C 0.0279(2) 0.38038(11) 0.71468(9) 0.0435(5) Uani 1 1 d . . . . .
H34A H 0.014504 0.387603 0.758941 0.052 Uiso 1 1 calc R U . . .
H34B H 0.082200 0.426374 0.717983 0.052 Uiso 1 1 calc R U . . .
C35 C 0.33733(18) 0.19787(12) 0.37541(9) 0.0386(4) Uani 1 1 d . . . . .
H35A H 0.379430 0.246577 0.409674 0.046 Uiso 1 1 calc R U . . .
H35B H 0.353794 0.160643 0.387377 0.046 Uiso 1 1 calc R U . . .
C36 C 0.3870(2) 0.18960(13) 0.31242(10) 0.0436(5) Uani 1 1 d . . . . .
H36A H 0.340160 0.143282 0.276944 0.052 Uiso 1 1 calc R U . . .
H36B H 0.379695 0.230326 0.302833 0.052 Uiso 1 1 calc R U . . .
C37 C 0.5145(2) 0.18947(13) 0.31485(11) 0.0461(5) Uani 1 1 d . . . . .
H37A H 0.548240 0.200352 0.279924 0.055 Uiso 1 1 calc R U . . .
H37B H 0.557744 0.229014 0.356239 0.055 Uiso 1 1 calc R U . . .
C38 C 0.5316(2) 0.11725(12) 0.30803(11) 0.0454(5) Uani 1 1 d . . . . .
H38A H 0.500419 0.079594 0.263662 0.054 Uiso 1 1 calc R U . . .
H38B H 0.485195 0.101930 0.337626 0.054 Uiso 1 1 calc R U . . .
C39 C 0.6580(2) 0.11933(13) 0.32201(12) 0.0507(5) Uani 1 1 d . . . . .
H39A H 0.660497 0.069398 0.313607 0.061 Uiso 1 1 calc R U . . .
H39B H 0.703909 0.133421 0.291673 0.061 Uiso 1 1 calc R U . . .
C40 C 0.7160(2) 0.17181(12) 0.39045(12) 0.0472(5) Uani 1 1 d . . . . .
H40A H 0.793985 0.165299 0.396022 0.057 Uiso 1 1 calc R U . . .
H40B H 0.727562 0.222612 0.396050 0.057 Uiso 1 1 calc R U . . .
C41 C 0.64861(19) 0.16204(12) 0.44283(11) 0.0434(5) Uani 1 1 d . . . . .
H41A H 0.629329 0.110006 0.434746 0.052 Uiso 1 1 calc R U . . .
H41B H 0.574403 0.174342 0.440762 0.052 Uiso 1 1 calc R U . . .
C42 C 0.7152(2) 0.20925(14) 0.50983(12) 0.0527(6) Uani 1 1 d . . . . .
H42A H 0.742701 0.260533 0.515821 0.063 Uiso 1 1 calc R U . . .
H42B H 0.784720 0.192895 0.513340 0.063 Uiso 1 1 calc R U . . .
C43 C 0.6436(2) 0.20688(14) 0.56370(11) 0.0506(5) Uani 1 1 d . . . . .
H43A H 0.607704 0.155101 0.554601 0.061 Uiso 1 1 calc R U . . .
H43B H 0.696799 0.230072 0.604570 0.061 Uiso 1 1 calc R U . . .
C44 C 0.54797(19) 0.24499(12) 0.57238(10) 0.0437(5) Uani 1 1 d . . . . .
H44A H 0.490553 0.218969 0.533005 0.052 Uiso 1 1 calc R U . . .
H44B H 0.582659 0.295540 0.577641 0.052 Uiso 1 1 calc R U . . .
C45 C 0.4847(2) 0.24798(12) 0.63006(10) 0.0448(5) Uani 1 1 d . . . . .
H45A H 0.443661 0.197395 0.622669 0.054 Uiso 1 1 calc R U . . .
H45B H 0.543234 0.269374 0.668652 0.054 Uiso 1 1 calc R U . . .
C46 C 0.3977(2) 0.29189(13) 0.64334(10) 0.0447(5) Uani 1 1 d . . . . .
H46A H 0.338013 0.269798 0.605183 0.054 Uiso 1 1 calc R U . . .
H46B H 0.438327 0.342189 0.649748 0.054 Uiso 1 1 calc R U . . .
C47 C 0.33685(19) 0.29610(13) 0.70210(10) 0.0466(5) Uani 1 1 d . . . . .
H47A H 0.397030 0.313050 0.739132 0.056 Uiso 1 1 calc R U . . .
H47B H 0.289805 0.246199 0.693631 0.056 Uiso 1 1 calc R U . . .
C48 C 0.25751(19) 0.34658(13) 0.72080(9) 0.0452(5) Uani 1 1 d . . . . .
H48A H 0.293179 0.388784 0.711577 0.054 Uiso 1 1 calc R U . . .
H48B H 0.256433 0.365883 0.767850 0.054 Uiso 1 1 calc R U . . .
C49 C 0.3488(2) 0.38534(14) 0.50921(12) 0.0573(6) Uani 1 1 d . . . . .
H49A H 0.382300 0.417900 0.489478 0.086 Uiso 1 1 calc R U . . .
H49B H 0.345829 0.414625 0.554858 0.086 Uiso 1 1 calc R U . . .
H49C H 0.397357 0.352640 0.504938 0.086 Uiso 1 1 calc R U . . .
C50 C 0.1249(3) 0.43451(13) 0.58760(12) 0.0611(7) Uani 1 1 d . . . . .
H50A H 0.151172 0.486152 0.618673 0.092 Uiso 1 1 calc R U . . .
H50B H 0.141923 0.429851 0.544836 0.092 Uiso 1 1 calc R U . . .
H50C H 0.040756 0.415659 0.586486 0.092 Uiso 1 1 calc R U . . .
Si3 Si 0.19637(4) 0.21305(2) 0.96014(2) 0.02457(10) Uani 1 1 d . . . . .
Si4 Si 0.74957(4) 0.22585(2) 0.92115(2) 0.02398(10) Uani 1 1 d . . . . .
O3 O 0.30536(10) 0.16205(7) 0.83872(5) 0.0298(3) Uani 1 1 d . . . . .
O4 O 0.53645(10) 0.15772(7) 0.82199(5) 0.0309(3) Uani 1 1 d . . . . .
C101 C 0.35517(14) 0.21895(9) 0.95253(8) 0.0233(3) Uani 1 1 d . . . . .
C102 C 0.39031(14) 0.19080(9) 0.89138(7) 0.0231(3) Uani 1 1 d . . . . .
C103 C 0.50488(14) 0.18926(9) 0.88322(7) 0.0236(3) Uani 1 1 d . . . . .
C104 C 0.59312(14) 0.22143(9) 0.93553(8) 0.0231(3) Uani 1 1 d . . . . .
C105 C 0.55849(14) 0.25201(9) 0.99664(8) 0.0263(3) Uani 1 1 d . . . . .
H105 H 0.615692 0.275288 1.033465 0.032 Uiso 1 1 calc R U . . .
C106 C 0.44286(15) 0.24918(9) 1.00477(8) 0.0265(3) Uani 1 1 d . . . . .
H106 H 0.422583 0.268360 1.047123 0.032 Uiso 1 1 calc R U . . .
C107 C 0.17805(16) 0.25205(10) 1.04795(8) 0.0295(4) Uani 1 1 d . . . . .
H10C H 0.239150 0.299140 1.070611 0.035 Uiso 1 1 calc R U . . .
H10D H 0.101778 0.262878 1.052314 0.035 Uiso 1 1 calc R U . . .
C108 C 0.18407(18) 0.20379(10) 1.08232(9) 0.0355(4) Uani 1 1 d . . . . .
H10E H 0.128488 0.154866 1.057554 0.043 Uiso 1 1 calc R U . . .
H10F H 0.263290 0.197354 1.082523 0.043 Uiso 1 1 calc R U . . .
C109 C 0.1562(2) 0.23487(11) 1.15182(10) 0.0427(5) Uani 1 1 d . . . . .
H10G H 0.077971 0.242666 1.151478 0.051 Uiso 1 1 calc R U . . .
H10H H 0.152551 0.197778 1.168253 0.051 Uiso 1 1 calc R U . . .
C110 C 0.24265(19) 0.30657(11) 1.19855(9) 0.0404(5) Uani 1 1 d . . . . .
H11C H 0.242025 0.344765 1.184046 0.049 Uiso 1 1 calc R U . . .
H11D H 0.215785 0.321844 1.241434 0.049 Uiso 1 1 calc R U . . .
C111 C 0.3672(2) 0.30294(12) 1.20523(10) 0.0447(5) Uani 1 1 d . . . . .
H11E H 0.401131 0.299832 1.165564 0.054 Uiso 1 1 calc R U . . .
H11F H 0.366382 0.257825 1.209632 0.054 Uiso 1 1 calc R U . . .
C112 C 0.4453(2) 0.36966(14) 1.26355(11) 0.0538(6) Uani 1 1 d . . . . .
H11G H 0.437777 0.414708 1.261573 0.065 Uiso 1 1 calc R U . . .
H11H H 0.415418 0.369302 1.303254 0.065 Uiso 1 1 calc R U . . .
C113 C 0.5736(3) 0.37356(15) 1.26880(12) 0.0586(6) Uani 1 1 d . . . . .
H11I H 0.581443 0.325462 1.263186 0.070 Uiso 1 1 calc R U . . .
H11J H 0.611738 0.410211 1.312412 0.070 Uiso 1 1 calc R U . . .
C114 C 0.6360(2) 0.39392(15) 1.21945(12) 0.0557(6) Uani 1 1 d . . . . .
H11K H 0.635373 0.444337 1.228475 0.067 Uiso 1 1 calc R U . . .
H11L H 0.591439 0.360871 1.176409 0.067 Uiso 1 1 calc R U . . .
C115 C 0.7622(2) 0.39016(13) 1.21726(11) 0.0485(5) Uani 1 1 d . . . . .
H11M H 0.809733 0.426909 1.258546 0.058 Uiso 1 1 calc R U . . .
H11N H 0.764893 0.341170 1.211838 0.058 Uiso 1 1 calc R U . . .
C116 C 0.81366(19) 0.40427(11) 1.16296(10) 0.0417(5) Uani 1 1 d . . . . .
H11O H 0.829195 0.457077 1.174465 0.050 Uiso 1 1 calc R U . . .
H11P H 0.754852 0.377169 1.124186 0.050 Uiso 1 1 calc R U . . .
C117 C 0.92579(18) 0.38276(11) 1.14604(10) 0.0423(5) Uani 1 1 d . . . . .
H11Q H 0.985702 0.410550 1.184296 0.051 Uiso 1 1 calc R U . . .
H11R H 0.911162 0.330072 1.134820 0.051 Uiso 1 1 calc R U . . .
C118 C 0.97272(18) 0.39702(11) 1.09037(10) 0.0429(5) Uani 1 1 d . . . . .
H11S H 1.044244 0.380784 1.081622 0.052 Uiso 1 1 calc R U . . .
H11T H 0.995175 0.450451 1.103693 0.052 Uiso 1 1 calc R U . . .
C119 C 0.88805(18) 0.35915(10) 1.02775(9) 0.0377(4) Uani 1 1 d . . . . .
H11U H 0.819456 0.378565 1.035439 0.045 Uiso 1 1 calc R U . . .
H11V H 0.926860 0.372024 0.994891 0.045 Uiso 1 1 calc R U . . .
C120 C 0.84563(15) 0.27557(9) 1.00082(8) 0.0290(3) Uani 1 1 d . . . . .
H12C H 0.802462 0.263078 1.032730 0.035 Uiso 1 1 calc R U . . .
H12D H 0.914783 0.256807 0.996423 0.035 Uiso 1 1 calc R U . . .
C121 C 0.14381(15) 0.26560(10) 0.92188(9) 0.0307(4) Uani 1 1 d . . . . .
H12E H 0.152615 0.243056 0.875652 0.037 Uiso 1 1 calc R U . . .
H12F H 0.059349 0.258256 0.924767 0.037 Uiso 1 1 calc R U . . .
C122 C 0.20096(17) 0.34745(10) 0.94805(9) 0.0333(4) Uani 1 1 d . . . . .
H12G H 0.286479 0.356414 0.949390 0.040 Uiso 1 1 calc R U . . .
H12H H 0.184014 0.372016 0.992634 0.040 Uiso 1 1 calc R U . . .
C123 C 0.15886(17) 0.38106(11) 0.90768(10) 0.0373(4) Uani 1 1 d . . . . .
H12I H 0.189754 0.363292 0.865967 0.045 Uiso 1 1 calc R U . . .
H12J H 0.072806 0.362677 0.898622 0.045 Uiso 1 1 calc R U . . .
C124 C 0.1928(2) 0.46425(13) 0.93735(12) 0.0533(6) Uani 1 1 d D . . . .
H12K H 0.159216 0.478588 0.906834 0.064 Uiso 1 1 calc R U . A 1
H12L H 0.154599 0.481235 0.976654 0.064 Uiso 1 1 calc R U . A 1
C125 C 0.3183(2) 0.50510(15) 0.95498(14) 0.0407(7) Uani 0.846(6) 1 d D . P B 1
H12M H 0.355014 0.487586 0.981892 0.049 Uiso 0.846(6) 1 calc R U P B 1
H12N H 0.325352 0.557580 0.981394 0.049 Uiso 0.846(6) 1 calc R U P B 1
C126 C 0.3855(2) 0.49769(15) 0.89755(12) 0.0381(7) Uani 0.846(6) 1 d . . P B 1
H12O H 0.353543 0.518952 0.872384 0.046 Uiso 0.846(6) 1 calc R U P B 1
H12P H 0.374488 0.445157 0.869299 0.046 Uiso 0.846(6) 1 calc R U P B 1
C225 C 0.3396(11) 0.4705(9) 0.9217(8) 0.046(4) Uani 0.154(6) 1 d D . P B 2
H22C H 0.376203 0.451627 0.947398 0.055 Uiso 0.154(6) 1 calc R U P B 2
H22D H 0.339094 0.438294 0.875742 0.055 Uiso 0.154(6) 1 calc R U P B 2
C226 C 0.4125(11) 0.5447(8) 0.9359(8) 0.046(4) Uani 0.154(6) 1 d D . P B 2
H22E H 0.378499 0.565256 0.910736 0.055 Uiso 0.154(6) 1 calc R U P B 2
H22F H 0.419337 0.577682 0.982200 0.055 Uiso 0.154(6) 1 calc R U P B 2
C127 C 0.5185(2) 0.53689(13) 0.91887(11) 0.0491(5) Uani 1 1 d D . . . .
H12Q H 0.528583 0.586427 0.953914 0.059 Uiso 1 1 calc R U . B 1
H12R H 0.553133 0.509291 0.936314 0.059 Uiso 1 1 calc R U . B 1
C128 C 0.5833(2) 0.54372(13) 0.86563(12) 0.0511(5) Uani 1 1 d D . . . .
H12S H 0.553404 0.576038 0.852093 0.061 Uiso 1 1 calc R U . C 3
H12T H 0.666142 0.569094 0.883668 0.061 Uiso 1 1 calc R U . C 3
C129 C 0.5791(2) 0.47676(14) 0.80774(12) 0.0440(6) Uani 0.840(4) 1 d D . P D 3
H12U H 0.627400 0.490523 0.777994 0.053 Uiso 0.840(4) 1 calc R U P D 3
H12V H 0.497747 0.454387 0.786086 0.053 Uiso 0.840(4) 1 calc R U P D 3
C130 C 0.6205(3) 0.41895(15) 0.81891(13) 0.0405(6) Uani 0.840(4) 1 d . . P D 3
H13C H 0.568274 0.401899 0.845640 0.049 Uiso 0.840(4) 1 calc R U P D 3
H13D H 0.613793 0.376433 0.776948 0.049 Uiso 0.840(4) 1 calc R U P D 3
C131 C 0.7457(3) 0.44603(19) 0.85168(19) 0.0380(7) Uani 0.840(4) 1 d . . P D 3
H13E H 0.747586 0.477466 0.897954 0.046 Uiso 0.840(4) 1 calc R U P D 3
H13F H 0.794302 0.476579 0.833109 0.046 Uiso 0.840(4) 1 calc R U P D 3
C132 C 0.7991(2) 0.38442(13) 0.84492(12) 0.0367(6) Uani 0.840(4) 1 d . . P D 3
H13G H 0.882838 0.406142 0.862144 0.044 Uiso 0.840(4) 1 calc R U P D 3
H13H H 0.793433 0.351657 0.798638 0.044 Uiso 0.840(4) 1 calc R U P D 3
C229 C 0.6910(10) 0.5262(6) 0.8395(6) 0.037(3) Uani 0.160(4) 1 d D . P D 4
H22G H 0.755074 0.572374 0.856974 0.045 Uiso 0.160(4) 1 calc R U P D 4
H22H H 0.678268 0.508902 0.792357 0.045 Uiso 0.160(4) 1 calc R U P D 4
C230 C 0.7327(18) 0.4696(10) 0.8527(10) 0.034(3) Uani 0.160(4) 1 d . . P D 4
H23C H 0.816730 0.476961 0.848414 0.041 Uiso 0.160(4) 1 calc R U P D 4
H23D H 0.723101 0.477391 0.897465 0.041 Uiso 0.160(4) 1 calc R U P D 4
C231 C 0.6669(13) 0.3921(8) 0.8075(6) 0.036(3) Uani 0.160(4) 1 d . . P D 4
H23E H 0.659356 0.387914 0.763215 0.043 Uiso 0.160(4) 1 calc R U P D 4
H23F H 0.587372 0.380945 0.819297 0.043 Uiso 0.160(4) 1 calc R U P D 4
C232 C 0.7258(11) 0.3362(6) 0.8087(5) 0.032(3) Uani 0.160(4) 1 d D . P D 4
H23G H 0.803341 0.345422 0.794160 0.039 Uiso 0.160(4) 1 calc R U P D 4
H23H H 0.678802 0.286615 0.777988 0.039 Uiso 0.160(4) 1 calc R U P D 4
C133 C 0.74182(17) 0.33835(11) 0.87930(9) 0.0354(4) Uani 1 1 d D . . . .
H13I H 0.657226 0.318797 0.863925 0.042 Uiso 1 1 calc R U . D 3
H13J H 0.751611 0.370438 0.925986 0.042 Uiso 1 1 calc R U . D 3
C134 C 0.79193(15) 0.27426(10) 0.86878(9) 0.0307(4) Uani 1 1 d . . . . .
H13K H 0.877990 0.292808 0.875089 0.037 Uiso 1 1 calc R U . . .
H13L H 0.767971 0.237709 0.823385 0.037 Uiso 1 1 calc R U . . .
C135 C 0.10355(15) 0.11552(10) 0.91750(9) 0.0315(4) Uani 1 1 d . . . . .
H13M H 0.035356 0.110197 0.940761 0.038 Uiso 1 1 calc R U . . .
H13N H 0.073630 0.107174 0.874041 0.038 Uiso 1 1 calc R U . . .
C136 C 0.15862(17) 0.05436(10) 0.90967(11) 0.0390(4) Uani 1 1 d D . . . .
H13O H 0.178906 0.056833 0.952370 0.047 Uiso 1 1 calc R U . E 5
H13P H 0.231133 0.060689 0.889872 0.047 Uiso 1 1 calc R U . E 5
C137 C 0.0712(4) -0.0218(2) 0.86619(18) 0.0350(8) Uani 0.720(5) 1 d . . P F 5
H13Q H 0.006000 -0.031265 0.890253 0.042 Uiso 0.720(5) 1 calc R U P F 5
H13R H 0.038393 -0.019586 0.827783 0.042 Uiso 0.720(5) 1 calc R U P F 5
C138 C 0.1241(3) -0.08612(15) 0.84395(15) 0.0388(7) Uani 0.720(5) 1 d D . P F 5
H13S H 0.194732 -0.074631 0.824137 0.047 Uiso 0.720(5) 1 calc R U P F 5
H13T H 0.067478 -0.129962 0.810623 0.047 Uiso 0.720(5) 1 calc R U P F 5
C139 C 0.1565(3) -0.1035(2) 0.89895(16) 0.0424(8) Uani 0.720(5) 1 d D . P F 5
H13U H 0.087662 -0.110347 0.921448 0.051 Uiso 0.720(5) 1 calc R U P F 5
H13V H 0.218698 -0.061430 0.930246 0.051 Uiso 0.720(5) 1 calc R U P F 5
C140 C 0.1989(3) -0.17289(18) 0.87527(18) 0.0523(9) Uani 0.720(5) 1 d D . P F 5
H14C H 0.202638 -0.187122 0.910921 0.063 Uiso 0.720(5) 1 calc R U P F 5
H14D H 0.140712 -0.213252 0.839997 0.063 Uiso 0.720(5) 1 calc R U P F 5
C141 C 0.3159(4) -0.1646(2) 0.8517(2) 0.0584(11) Uani 0.720(5) 1 d D . P F 5
H14E H 0.318905 -0.140281 0.822864 0.070 Uiso 0.720(5) 1 calc R U P F 5
H14F H 0.327081 -0.213604 0.826685 0.070 Uiso 0.720(5) 1 calc R U P F 5
C237 C 0.0808(9) -0.0195(5) 0.8933(6) 0.040(2) Uani 0.280(5) 1 d D . P F 6
H23I H 0.035288 -0.037528 0.850725 0.048 Uiso 0.280(5) 1 calc R U P F 6
H23J H 0.024767 -0.014976 0.925063 0.048 Uiso 0.280(5) 1 calc R U P F 6
C238 C 0.1392(9) -0.0777(5) 0.8911(7) 0.058(3) Uani 0.280(5) 1 d . . P F 6
H23K H 0.173771 -0.063722 0.935322 0.069 Uiso 0.280(5) 1 calc R U P F 6
H23L H 0.077842 -0.124751 0.877344 0.069 Uiso 0.280(5) 1 calc R U P F 6
C239 C 0.2317(7) -0.0902(4) 0.8481(4) 0.050(2) Uani 0.280(5) 1 d . . P F 6
H23M H 0.303044 -0.048834 0.868491 0.060 Uiso 0.280(5) 1 calc R U P F 6
H23N H 0.205432 -0.090994 0.806990 0.060 Uiso 0.280(5) 1 calc R U P F 6
C240 C 0.2612(9) -0.1614(4) 0.8343(4) 0.043(2) Uani 0.280(5) 1 d D . P F 6
H24C H 0.189230 -0.201771 0.812449 0.052 Uiso 0.280(5) 1 calc R U P F 6
H24D H 0.317803 -0.166943 0.802773 0.052 Uiso 0.280(5) 1 calc R U P F 6
C241 C 0.3103(7) -0.1739(4) 0.8884(4) 0.045(2) Uani 0.280(5) 1 d D . P F 6
H24E H 0.258863 -0.167691 0.922497 0.054 Uiso 0.280(5) 1 calc R U P F 6
H24F H 0.322659 -0.223052 0.872329 0.054 Uiso 0.280(5) 1 calc R U P F 6
C142 C 0.4189(3) -0.11712(17) 0.9109(2) 0.0905(11) Uani 1 1 d D . . . .
H14G H 0.404847 -0.069623 0.938333 0.109 Uiso 1 1 calc R U . F 5
H14H H 0.422031 -0.143608 0.937413 0.109 Uiso 1 1 calc R U . F 5
C143 C 0.5331(2) -0.10460(15) 0.88356(15) 0.0680(8) Uani 1 1 d . . . . .
H14I H 0.545674 -0.152700 0.856526 0.082 Uiso 1 1 calc R U . . .
H14J H 0.526641 -0.080407 0.855415 0.082 Uiso 1 1 calc R U . . .
C144 C 0.6372(2) -0.05909(13) 0.93332(13) 0.0516(5) Uani 1 1 d . . . . .
H14K H 0.646453 -0.084931 0.959662 0.062 Uiso 1 1 calc R U . . .
H14L H 0.622211 -0.012343 0.962124 0.062 Uiso 1 1 calc R U . . .
C145 C 0.7500(2) -0.04217(12) 0.90701(12) 0.0495(5) Uani 1 1 d . . . . .
H14M H 0.763276 -0.089015 0.877057 0.059 Uiso 1 1 calc R U . . .
H14N H 0.814271 -0.017857 0.943133 0.059 Uiso 1 1 calc R U . . .
C146 C 0.75746(19) 0.00642(10) 0.87161(10) 0.0384(4) Uani 1 1 d . . . . .
H14O H 0.833385 0.011685 0.854809 0.046 Uiso 1 1 calc R U . . .
H14P H 0.695499 -0.018618 0.834298 0.046 Uiso 1 1 calc R U . . .
C147 C 0.74507(17) 0.08262(10) 0.91299(9) 0.0334(4) Uani 1 1 d . . . . .
H14Q H 0.799432 0.105382 0.953386 0.040 Uiso 1 1 calc R U . . .
H14R H 0.664812 0.078117 0.924389 0.040 Uiso 1 1 calc R U . . .
C148 C 0.77059(15) 0.13232(10) 0.87861(8) 0.0296(4) Uani 1 1 d . . . . .
H14S H 0.720281 0.106736 0.836638 0.035 Uiso 1 1 calc R U . . .
H14T H 0.852364 0.138205 0.869592 0.035 Uiso 1 1 calc R U . . .
C149 C 0.32491(19) 0.19989(13) 0.79877(10) 0.0430(5) Uani 1 1 d . . . . .
H14U H 0.261934 0.176756 0.762753 0.064 Uiso 1 1 calc R U . . .
H14V H 0.326562 0.251142 0.824107 0.064 Uiso 1 1 calc R U . . .
H14W H 0.399595 0.197603 0.782159 0.064 Uiso 1 1 calc R U . . .
C150 C 0.48277(18) 0.08035(11) 0.78838(10) 0.0463(5) Uani 1 1 d . . . . .
H15C H 0.508411 0.061519 0.745783 0.069 Uiso 1 1 calc R U . . .
H15D H 0.505391 0.055927 0.812792 0.069 Uiso 1 1 calc R U . . .
H15E H 0.397849 0.070766 0.783628 0.069 Uiso 1 1 calc R U . . .

loop_
_atom_site_aniso_label
_atom_site_aniso_U_11
_atom_site_aniso_U_22
_atom_site_aniso_U_33
_atom_site_aniso_U_23
_atom_site_aniso_U_13
_atom_site_aniso_U_12
Si1 0.0338(3) 0.0370(3) 0.0258(2) 0.0132(2) 0.00973(19) 0.0103(2)
Si2 0.0387(3) 0.0368(3) 0.0247(2) 0.0141(2) 0.00476(19) 0.0010(2)
O1 0.0465(8) 0.0354(7) 0.0340(7) 0.0191(6) 0.0045(6) -0.0014(6)
O2 0.0740(11) 0.0293(7) 0.0271(7) 0.0089(6) 0.0046(6) -0.0013(7)
C1 0.0297(9) 0.0331(9) 0.0282(8) 0.0122(7) 0.0060(7) 0.0061(7)
C2 0.0329(9) 0.0307(9) 0.0310(9) 0.0169(7) 0.0038(7) 0.0028(7)
C3 0.0398(10) 0.0276(9) 0.0252(8) 0.0097(7) -0.0008(7) 0.0002(7)
C4 0.0332(9) 0.0322(9) 0.0256(8) 0.0126(7) 0.0025(7) 0.0019(7)
C5 0.0369(10) 0.0301(9) 0.0336(9) 0.0156(8) 0.0086(7) 0.0035(7)
C6 0.0388(10) 0.0291(9) 0.0295(9) 0.0110(7) 0.0057(7) 0.0041(7)
C7 0.0411(11) 0.0410(10) 0.0281(9) 0.0114(8) 0.0096(8) 0.0142(8)
C8 0.0428(11) 0.0403(11) 0.0317(9) 0.0132(8) 0.0019(8) 0.0109(9)
C9 0.0470(12) 0.0370(11) 0.0384(11) 0.0092(9) -0.0024(9) 0.0048(9)
C10 0.0455(12) 0.0341(10) 0.0485(12) 0.0148(9) -0.0008(9) 0.0074(9)
C11 0.0479(12) 0.0463(12) 0.0543(13) 0.0238(11) 0.0052(10) 0.0121(10)
C12 0.0480(13) 0.0463(12) 0.0569(13) 0.0246(11) 0.0080(10) 0.0094(10)
C13 0.0469(13) 0.0610(15) 0.0480(13) 0.0247(11) 0.0023(10) 0.0056(11)
C14 0.0567(14) 0.0466(13) 0.0521(13) 0.0194(11) 0.0059(11) -0.0046(11)
C15 0.0515(12) 0.0368(11) 0.0460(12) 0.0214(9) 0.0045(9) 0.0050(9)
C16 0.0382(11) 0.0487(12) 0.0530(13) 0.0212(10) 0.0042(9) 0.0086(9)
C17 0.0425(11) 0.0452(12) 0.0454(12) 0.0156(10) 0.0125(9) 0.0096(9)
C18 0.0412(11) 0.0378(10) 0.0338(9) 0.0156(8) 0.0118(8) 0.0074(8)
C19 0.0409(11) 0.0423(11) 0.0363(10) 0.0198(9) 0.0101(8) 0.0084(9)
C20 0.0406(10) 0.0438(11) 0.0316(9) 0.0195(8) 0.0058(8) 0.0054(8)
C21 0.0411(11) 0.0486(11) 0.0270(9) 0.0168(8) 0.0088(8) 0.0141(9)
C22 0.0409(11) 0.0446(11) 0.0408(10) 0.0246(9) 0.0108(8) 0.0135(9)
C23 0.0530(13) 0.0504(12) 0.0414(11) 0.0287(10) 0.0094(9) 0.0138(10)
C24 0.0538(13) 0.0515(13) 0.0471(12) 0.0292(10) 0.0019(10) 0.0186(10)
C25 0.0455(12) 0.0461(12) 0.0540(13) 0.0241(10) 0.0011(10) 0.0136(10)
C26 0.0449(12) 0.0410(11) 0.0553(13) 0.0251(10) 0.0044(10) 0.0095(9)
C27 0.0469(12) 0.0410(11) 0.0587(13) 0.0251(10) 0.0076(10) 0.0100(9)
C28 0.0472(13) 0.0533(14) 0.0703(16) 0.0296(12) 0.0130(11) 0.0206(11)
C29 0.0698(17) 0.0595(16) 0.0753(18) 0.0293(14) 0.0253(14) 0.0340(14)
C30 0.0741(17) 0.0370(12) 0.0569(14) 0.0126(10) 0.0203(12) 0.0200(11)
C31 0.0556(13) 0.0377(11) 0.0478(12) 0.0142(9) 0.0172(10) 0.0117(10)
C32 0.0626(14) 0.0329(10) 0.0395(11) 0.0081(9) 0.0146(10) 0.0066(10)
C33 0.0551(13) 0.0328(10) 0.0317(10) 0.0103(8) 0.0085(9) 0.0050(9)
C34 0.0540(12) 0.0371(11) 0.0291(9) 0.0104(8) 0.0077(8) 0.0025(9)
C35 0.0401(11) 0.0442(11) 0.0347(10) 0.0192(8) 0.0126(8) 0.0131(9)
C36 0.0488(12) 0.0536(13) 0.0402(11) 0.0271(10) 0.0188(9) 0.0217(10)
C37 0.0476(12) 0.0525(13) 0.0505(12) 0.0294(10) 0.0254(10) 0.0217(10)
C38 0.0515(13) 0.0419(11) 0.0418(11) 0.0141(9) 0.0160(9) 0.0182(10)
C39 0.0562(14) 0.0485(13) 0.0558(13) 0.0229(11) 0.0234(11) 0.0278(11)
C40 0.0396(11) 0.0446(12) 0.0636(14) 0.0260(11) 0.0169(10) 0.0171(9)
C41 0.0386(11) 0.0379(11) 0.0528(12) 0.0186(9) 0.0093(9) 0.0112(9)
C42 0.0371(11) 0.0536(13) 0.0611(14) 0.0187(11) 0.0022(10) 0.0136(10)
C43 0.0450(12) 0.0551(14) 0.0482(12) 0.0196(11) -0.0039(10) 0.0135(10)
C44 0.0430(11) 0.0409(11) 0.0446(11) 0.0193(9) 0.0017(9) 0.0065(9)
C45 0.0474(12) 0.0438(11) 0.0384(11) 0.0190(9) -0.0031(9) 0.0034(9)
C46 0.0465(12) 0.0518(12) 0.0383(11) 0.0254(10) 0.0046(9) 0.0077(10)
C47 0.0414(11) 0.0601(14) 0.0356(10) 0.0278(10) -0.0021(8) -0.0025(10)
C48 0.0448(11) 0.0541(13) 0.0237(9) 0.0131(9) 0.0031(8) -0.0008(10)
C49 0.0496(13) 0.0545(14) 0.0550(14) 0.0268(11) 0.0052(11) -0.0117(11)
C50 0.108(2) 0.0340(11) 0.0462(13) 0.0199(10) 0.0280(13) 0.0238(13)
Si3 0.0216(2) 0.0268(2) 0.0277(2) 0.01237(18) 0.00750(16) 0.00975(17)
Si4 0.0202(2) 0.0242(2) 0.0251(2) 0.00762(17) 0.00406(16) 0.00762(16)
O3 0.0245(6) 0.0385(7) 0.0225(6) 0.0116(5) -0.0004(4) 0.0057(5)
O4 0.0262(6) 0.0360(7) 0.0200(5) 0.0033(5) 0.0066(4) 0.0067(5)
C101 0.0235(8) 0.0239(8) 0.0245(8) 0.0113(6) 0.0066(6) 0.0085(6)
C102 0.0221(8) 0.0242(8) 0.0216(7) 0.0093(6) 0.0016(6) 0.0053(6)
C103 0.0236(8) 0.0246(8) 0.0196(7) 0.0068(6) 0.0061(6) 0.0064(6)
C104 0.0223(8) 0.0223(7) 0.0236(7) 0.0086(6) 0.0040(6) 0.0068(6)
C105 0.0242(8) 0.0296(8) 0.0217(7) 0.0079(6) 0.0011(6) 0.0079(6)
C106 0.0272(8) 0.0309(9) 0.0210(7) 0.0095(6) 0.0071(6) 0.0102(7)
C107 0.0291(9) 0.0291(9) 0.0341(9) 0.0142(7) 0.0130(7) 0.0132(7)
C108 0.0474(11) 0.0293(9) 0.0330(9) 0.0151(8) 0.0174(8) 0.0129(8)
C109 0.0556(13) 0.0384(11) 0.0371(10) 0.0193(9) 0.0235(9) 0.0122(9)
C110 0.0541(12) 0.0404(11) 0.0315(9) 0.0175(8) 0.0213(9) 0.0173(9)
C111 0.0598(13) 0.0466(12) 0.0381(11) 0.0241(9) 0.0177(9) 0.0219(10)
C112 0.0655(15) 0.0540(14) 0.0459(12) 0.0254(11) 0.0105(11) 0.0169(12)
C113 0.0749(17) 0.0636(16) 0.0397(12) 0.0243(11) 0.0027(11) 0.0206(13)
C114 0.0642(15) 0.0615(15) 0.0480(13) 0.0275(12) 0.0054(11) 0.0223(12)
C115 0.0605(14) 0.0406(11) 0.0432(11) 0.0171(9) 0.0017(10) 0.0146(10)
C116 0.0444(11) 0.0359(10) 0.0369(10) 0.0090(8) -0.0051(8) 0.0108(9)
C117 0.0403(11) 0.0360(10) 0.0367(10) 0.0041(8) -0.0122(8) 0.0089(8)
C118 0.0352(10) 0.0317(10) 0.0460(11) 0.0066(8) -0.0066(8) 0.0015(8)
C119 0.0399(10) 0.0292(9) 0.0362(10) 0.0100(8) -0.0017(8) 0.0048(8)
C120 0.0239(8) 0.0283(9) 0.0317(9) 0.0099(7) 0.0013(6) 0.0077(7)
C121 0.0258(8) 0.0345(9) 0.0354(9) 0.0168(8) 0.0067(7) 0.0116(7)
C122 0.0359(10) 0.0354(10) 0.0325(9) 0.0173(8) 0.0062(7) 0.0117(8)
C123 0.0344(10) 0.0418(11) 0.0423(10) 0.0242(9) 0.0050(8) 0.0112(8)
C124 0.0704(16) 0.0439(12) 0.0543(13) 0.0305(11) 0.0096(11) 0.0145(11)
C125 0.0573(16) 0.0301(13) 0.0332(14) 0.0110(11) 0.0076(11) 0.0145(11)
C126 0.0419(13) 0.0381(16) 0.0337(14) 0.0155(13) -0.0018(10) 0.0107(11)
C225 0.053(6) 0.039(9) 0.042(9) 0.031(8) -0.024(6) -0.013(6)
C226 0.049(6) 0.030(8) 0.055(9) 0.017(8) -0.006(6) 0.009(5)
C127 0.0571(13) 0.0459(12) 0.0457(12) 0.0188(10) -0.0009(10) 0.0190(10)
C128 0.0488(13) 0.0504(13) 0.0704(15) 0.0401(12) 0.0083(11) 0.0166(10)
C129 0.0440(14) 0.0495(15) 0.0440(13) 0.0278(12) 0.0006(10) 0.0094(11)
C130 0.0400(14) 0.0357(14) 0.0405(13) 0.0139(11) 0.0016(11) 0.0066(11)
C131 0.0373(16) 0.0341(19) 0.0424(15) 0.0205(16) 0.0045(11) 0.0027(13)
C132 0.0321(12) 0.0408(13) 0.0431(13) 0.0243(11) 0.0127(10) 0.0088(10)
C229 0.039(6) 0.026(5) 0.048(7) 0.020(5) 0.002(5) 0.005(4)
C230 0.035(7) 0.027(7) 0.041(7) 0.017(6) 0.003(5) 0.006(5)
C231 0.042(7) 0.036(6) 0.029(6) 0.018(5) 0.001(5) 0.002(5)
C232 0.049(7) 0.026(5) 0.022(5) 0.012(4) 0.006(4) 0.007(5)
C133 0.0390(10) 0.0427(10) 0.0376(10) 0.0250(8) 0.0187(8) 0.0196(8)
C134 0.0274(8) 0.0351(9) 0.0311(9) 0.0136(7) 0.0109(7) 0.0126(7)
C135 0.0239(8) 0.0313(9) 0.0372(9) 0.0130(7) 0.0069(7) 0.0076(7)
C136 0.0320(10) 0.0285(9) 0.0559(12) 0.0174(9) 0.0127(8) 0.0087(8)
C137 0.0381(16) 0.0327(15) 0.0305(18) 0.0116(15) 0.0058(15) 0.0079(11)
C138 0.0498(17) 0.0320(14) 0.0308(15) 0.0104(11) 0.0045(12) 0.0109(12)
C139 0.0425(18) 0.040(2) 0.0411(16) 0.0167(15) 0.0059(12) 0.0083(15)
C140 0.0486(19) 0.0428(17) 0.069(2) 0.0285(16) 0.0073(15) 0.0106(14)
C141 0.054(2) 0.0339(18) 0.077(3) 0.0126(19) 0.017(2) 0.0155(17)
C237 0.028(4) 0.027(4) 0.061(7) 0.015(5) 0.017(5) 0.007(3)
C238 0.040(5) 0.032(5) 0.106(10) 0.033(5) 0.024(5) 0.014(4)
C239 0.045(4) 0.041(4) 0.061(5) 0.015(4) 0.003(3) 0.019(3)
C240 0.042(5) 0.025(4) 0.058(5) 0.009(3) 0.011(4) 0.017(3)
C241 0.061(5) 0.028(4) 0.043(4) 0.018(3) 0.014(4) 0.003(3)
C142 0.0507(16) 0.0492(16) 0.150(3) 0.0244(19) 0.0095(18) 0.0121(13)
C143 0.0525(15) 0.0467(14) 0.089(2) 0.0108(13) 0.0010(14) 0.0205(12)
C144 0.0523(13) 0.0437(12) 0.0662(15) 0.0291(11) 0.0079(11) 0.0163(10)
C145 0.0549(13) 0.0382(11) 0.0617(14) 0.0238(10) 0.0115(11) 0.0199(10)
C146 0.0416(11) 0.0309(10) 0.0416(10) 0.0111(8) 0.0084(8) 0.0165(8)
C147 0.0359(10) 0.0295(9) 0.0341(9) 0.0107(7) 0.0080(7) 0.0134(7)
C148 0.0267(8) 0.0298(9) 0.0305(8) 0.0093(7) 0.0062(7) 0.0118(7)
C149 0.0401(11) 0.0631(14) 0.0332(10) 0.0283(10) 0.0029(8) 0.0142(10)
C150 0.0347(10) 0.0369(11) 0.0376(10) -0.0079(8) 0.0080(8) 0.0036(8)

loop_
_atom_type_symbol
_atom_type_description
_atom_type_scat_dispersion_real
_atom_type_scat_dispersion_imag
_atom_type_scat_source
C C 0.0181 0.0091 'International Tables Vol C Tables 4.2.6.8 and 6.1.1.4'
H H 0.0000 0.0000 'International Tables Vol C Tables 4.2.6.8 and 6.1.1.4'
O O 0.0492 0.0322 'International Tables Vol C Tables 4.2.6.8 and 6.1.1.4'
Si Si 0.2541 0.3302 'International Tables Vol C Tables 4.2.6.8 and 6.1.1.4'

loop_
_geom_angle_atom_site_label_1
_geom_angle_atom_site_label_2
_geom_angle_atom_site_label_3
_geom_angle
_geom_angle_site_symmetry_1
_geom_angle_site_symmetry_3
_geom_angle_publ_flag
C21 Si1 C35 110.82(9) . . ?
C21 Si1 C7 110.44(9) . . ?
C35 Si1 C7 108.46(9) . . ?
C21 Si1 C1 111.15(9) . . ?
C35 Si1 C1 108.04(8) . . ?
C7 Si1 C1 107.82(8) . . ?
C34 Si2 C48 107.15(10) . . ?
C34 Si2 C20 111.40(10) . . ?
C48 Si2 C20 107.06(10) . . ?
C34 Si2 C4 112.98(9) . . ?
C48 Si2 C4 108.52(9) . . ?
C20 Si2 C4 109.49(9) . . ?
C2 O1 C49 115.06(16) . . ?
C3 O2 C50 113.73(17) . . ?
C2 C1 C6 116.83(16) . . ?
C2 C1 Si1 120.06(13) . . ?
C6 C1 Si1 123.01(14) . . ?
O1 C2 C1 117.65(16) . . ?
O1 C2 C3 121.11(16) . . ?
C1 C2 C3 121.24(16) . . ?
O2 C3 C2 121.03(16) . . ?
O2 C3 C4 117.31(16) . . ?
C2 C3 C4 121.55(17) . . ?
C5 C4 C3 116.87(16) . . ?
C5 C4 Si2 123.17(13) . . ?
C3 C4 Si2 119.35(13) . . ?
C6 C5 C4 121.66(17) . . ?
C6 C5 H5 119.2 . . ?
C4 C5 H5 119.2 . . ?
C5 C6 C1 121.61(17) . . ?
C5 C6 H6 119.2 . . ?
C1 C6 H6 119.2 . . ?
C8 C7 Si1 115.88(14) . . ?
C8 C7 H7A 108.3 . . ?
Si1 C7 H7A 108.3 . . ?
C8 C7 H7B 108.3 . . ?
Si1 C7 H7B 108.3 . . ?
H7A C7 H7B 107.4 . . ?
C9 C8 C7 113.56(18) . . ?
C9 C8 H8A 108.9 . . ?
C7 C8 H8A 108.9 . . ?
C9 C8 H8B 108.9 . . ?
C7 C8 H8B 108.9 . . ?
H8A C8 H8B 107.7 . . ?
C8 C9 C10 112.73(17) . . ?
C8 C9 H9A 109.0 . . ?
C10 C9 H9A 109.0 . . ?
C8 C9 H9B 109.0 . . ?
C10 C9 H9B 109.0 . . ?
H9A C9 H9B 107.8 . . ?
C11 C10 C9 114.58(19) . . ?
C11 C10 H10A 108.6 . . ?
C9 C10 H10A 108.6 . . ?
C11 C10 H10B 108.6 . . ?
C9 C10 H10B 108.6 . . ?
H10A C10 H10B 107.6 . . ?
C10 C11 C12 113.8(2) . . ?
C10 C11 H11A 108.8 . . ?
C12 C11 H11A 108.8 . . ?
C10 C11 H11B 108.8 . . ?
C12 C11 H11B 108.8 . . ?
H11A C11 H11B 107.7 . . ?
C11 C12 C13 113.5(2) . . ?
C11 C12 H12A 108.9 . . ?
C13 C12 H12A 108.9 . . ?
C11 C12 H12B 108.9 . . ?
C13 C12 H12B 108.9 . . ?
H12A C12 H12B 107.7 . . ?
C12 C13 C14 113.4(2) . . ?
C12 C13 H13A 108.9 . . ?
C14 C13 H13A 108.9 . . ?
C12 C13 H13B 108.9 . . ?
C14 C13 H13B 108.9 . . ?
H13A C13 H13B 107.7 . . ?
C15 C14 C13 115.26(19) . . ?
C15 C14 H14A 108.5 . . ?
C13 C14 H14A 108.5 . . ?
C15 C14 H14B 108.5 . . ?
C13 C14 H14B 108.5 . . ?
H14A C14 H14B 107.5 . . ?
C14 C15 C16 113.5(2) . . ?
C14 C15 H15A 108.9 . . ?
C16 C15 H15A 108.9 . . ?
C14 C15 H15B 108.9 . . ?
C16 C15 H15B 108.9 . . ?
H15A C15 H15B 107.7 . . ?
C17 C16 C15 114.4(2) . . ?
C17 C16 H16A 108.7 . . ?
C15 C16 H16A 108.7 . . ?
C17 C16 H16B 108.7 . . ?
C15 C16 H16B 108.7 . . ?
H16A C16 H16B 107.6 . . ?
C18 C17 C16 116.30(18) . . ?
C18 C17 H17A 108.2 . . ?
C16 C17 H17A 108.2 . . ?
C18 C17 H17B 108.2 . . ?
C16 C17 H17B 108.2 . . ?
H17A C17 H17B 107.4 . . ?
C17 C18 C19 113.75(18) . . ?
C17 C18 H18A 108.8 . . ?
C19 C18 H18A 108.8 . . ?
C17 C18 H18B 108.8 . . ?
C19 C18 H18B 108.8 . . ?
H18A C18 H18B 107.7 . . ?
C20 C19 C18 111.99(17) . . ?
C20 C19 H19A 109.2 . . ?
C18 C19 H19A 109.2 . . ?
C20 C19 H19B 109.2 . . ?
C18 C19 H19B 109.2 . . ?
H19A C19 H19B 107.9 . . ?
C19 C20 Si2 118.79(15) . . ?
C19 C20 H20A 107.6 . . ?
Si2 C20 H20A 107.6 . . ?
C19 C20 H20B 107.6 . . ?
Si2 C20 H20B 107.6 . . ?
H20A C20 H20B 107.0 . . ?
C22 C21 Si1 115.45(13) . . ?
C22 C21 H21A 108.4 . . ?
Si1 C21 H21A 108.4 . . ?
C22 C21 H21B 108.4 . . ?
Si1 C21 H21B 108.4 . . ?
H21A C21 H21B 107.5 . . ?
C23 C22 C21 114.35(17) . . ?
C23 C22 H22A 108.7 . . ?
C21 C22 H22A 108.7 . . ?
C23 C22 H22B 108.7 . . ?
C21 C22 H22B 108.7 . . ?
H22A C22 H22B 107.6 . . ?
C22 C23 C24 113.68(17) . . ?
C22 C23 H23A 108.8 . . ?
C24 C23 H23A 108.8 . . ?
C22 C23 H23B 108.8 . . ?
C24 C23 H23B 108.8 . . ?
H23A C23 H23B 107.7 . . ?
C25 C24 C23 114.86(19) . . ?
C25 C24 H24A 108.6 . . ?
C23 C24 H24A 108.6 . . ?
C25 C24 H24B 108.6 . . ?
C23 C24 H24B 108.6 . . ?
H24A C24 H24B 107.5 . . ?
C26 C25 C24 114.49(19) . . ?
C26 C25 H25A 108.6 . . ?
C24 C25 H25A 108.6 . . ?
C26 C25 H25B 108.6 . . ?
C24 C25 H25B 108.6 . . ?
H25A C25 H25B 107.6 . . ?
C25 C26 C27 113.91(19) . . ?
C25 C26 H26A 108.8 . . ?
C27 C26 H26A 108.8 . . ?
C25 C26 H26B 108.8 . . ?
C27 C26 H26B 108.8 . . ?
H26A C26 H26B 107.7 . . ?
C28 C27 C26 113.0(2) . . ?
C28 C27 H27A 109.0 . . ?
C26 C27 H27A 109.0 . . ?
C28 C27 H27B 109.0 . . ?
C26 C27 H27B 109.0 . . ?
H27A C27 H27B 107.8 . . ?
C27 C28 C29 115.4(2) . . ?
C27 C28 H28A 108.4 . . ?
C29 C28 H28A 108.4 . . ?
C27 C28 H28B 108.4 . . ?
C29 C28 H28B 108.4 . . ?
H28A C28 H28B 107.5 . . ?
C30 C29 C28 114.4(2) . . ?
C30 C29 H29A 108.6 . . ?
C28 C29 H29A 108.6 . . ?
C30 C29 H29B 108.6 . . ?
C28 C29 H29B 108.6 . . ?
H29A C29 H29B 107.6 . . ?
C29 C30 C31 116.2(2) . . ?
C29 C30 H30A 108.2 . . ?
C31 C30 H30A 108.2 . . ?
C29 C30 H30B 108.2 . . ?
C31 C30 H30B 108.2 . . ?
H30A C30 H30B 107.4 . . ?
C32 C31 C30 113.0(2) . . ?
C32 C31 H31A 109.0 . . ?
C30 C31 H31A 109.0 . . ?
C32 C31 H31B 109.0 . . ?
C30 C31 H31B 109.0 . . ?
H31A C31 H31B 107.8 . . ?
C31 C32 C33 114.48(18) . . ?
C31 C32 H32A 108.6 . . ?
C33 C32 H32A 108.6 . . ?
C31 C32 H32B 108.6 . . ?
C33 C32 H32B 108.6 . . ?
H32A C32 H32B 107.6 . . ?
C34 C33 C32 113.53(18) . . ?
C34 C33 H33A 108.9 . . ?
C32 C33 H33A 108.9 . . ?
C34 C33 H33B 108.9 . . ?
C32 C33 H33B 108.9 . . ?
H33A C33 H33B 107.7 . . ?
C33 C34 Si2 117.59(14) . . ?
C33 C34 H34A 107.9 . . ?
Si2 C34 H34A 107.9 . . ?
C33 C34 H34B 107.9 . . ?
Si2 C34 H34B 107.9 . . ?
H34A C34 H34B 107.2 . . ?
C36 C35 Si1 115.77(15) . . ?
C36 C35 H35A 108.3 . . ?
Si1 C35 H35A 108.3 . . ?
C36 C35 H35B 108.3 . . ?
Si1 C35 H35B 108.3 . . ?
H35A C35 H35B 107.4 . . ?
C37 C36 C35 113.04(18) . . ?
C37 C36 H36A 109.0 . . ?
C35 C36 H36A 109.0 . . ?
C37 C36 H36B 109.0 . . ?
C35 C36 H36B 109.0 . . ?
H36A C36 H36B 107.8 . . ?
C38 C37 C36 113.44(19) . . ?
C38 C37 H37A 108.9 . . ?
C36 C37 H37A 108.9 . . ?
C38 C37 H37B 108.9 . . ?
C36 C37 H37B 108.9 . . ?
H37A C37 H37B 107.7 . . ?
C37 C38 C39 114.72(19) . . ?
C37 C38 H38A 108.6 . . ?
C39 C38 H38A 108.6 . . ?
C37 C38 H38B 108.6 . . ?
C39 C38 H38B 108.6 . . ?
H38A C38 H38B 107.6 . . ?
C40 C39 C38 114.79(18) . . ?
C40 C39 H39A 108.6 . . ?
C38 C39 H39A 108.6 . . ?
C40 C39 H39B 108.6 . . ?
C38 C39 H39B 108.6 . . ?
H39A C39 H39B 107.5 . . ?
C41 C40 C39 114.74(19) . . ?
C41 C40 H40A 108.6 . . ?
C39 C40 H40A 108.6 . . ?
C41 C40 H40B 108.6 . . ?
C39 C40 H40B 108.6 . . ?
H40A C40 H40B 107.6 . . ?
C40 C41 C42 113.10(19) . . ?
C40 C41 H41A 109.0 . . ?
C42 C41 H41A 109.0 . . ?
C40 C41 H41B 109.0 . . ?
C42 C41 H41B 109.0 . . ?
H41A C41 H41B 107.8 . . ?
C41 C42 C43 113.85(19) . . ?
C41 C42 H42A 108.8 . . ?
C43 C42 H42A 108.8 . . ?
C41 C42 H42B 108.8 . . ?
C43 C42 H42B 108.8 . . ?
H42A C42 H42B 107.7 . . ?
C44 C43 C42 114.2(2) . . ?
C44 C43 H43A 108.7 . . ?
C42 C43 H43A 108.7 . . ?
C44 C43 H43B 108.7 . . ?
C42 C43 H43B 108.7 . . ?
H43A C43 H43B 107.6 . . ?
C43 C44 C45 113.34(19) . . ?
C43 C44 H44A 108.9 . . ?
C45 C44 H44A 108.9 . . ?
C43 C44 H44B 108.9 . . ?
C45 C44 H44B 108.9 . . ?
H44A C44 H44B 107.7 . . ?
C46 C45 C44 114.14(18) . . ?
C46 C45 H45A 108.7 . . ?
C44 C45 H45A 108.7 . . ?
C46 C45 H45B 108.7 . . ?
C44 C45 H45B 108.7 . . ?
H45A C45 H45B 107.6 . . ?
C45 C46 C47 113.80(18) . . ?
C45 C46 H46A 108.8 . . ?
C47 C46 H46A 108.8 . . ?
C45 C46 H46B 108.8 . . ?
C47 C46 H46B 108.8 . . ?
H46A C46 H46B 107.7 . . ?
C46 C47 C48 114.96(18) . . ?
C46 C47 H47A 108.5 . . ?
C48 C47 H47A 108.5 . . ?
C46 C47 H47B 108.5 . . ?
C48 C47 H47B 108.5 . . ?
H47A C47 H47B 107.5 . . ?
C47 C48 Si2 117.32(15) . . ?
C47 C48 H48A 108.0 . . ?
Si2 C48 H48A 108.0 . . ?
C47 C48 H48B 108.0 . . ?
Si2 C48 H48B 108.0 . . ?
H48A C48 H48B 107.2 . . ?
O1 C49 H49A 109.5 . . ?
O1 C49 H49B 109.5 . . ?
H49A C49 H49B 109.5 . . ?
O1 C49 H49C 109.5 . . ?
H49A C49 H49C 109.5 . . ?
H49B C49 H49C 109.5 . . ?
O2 C50 H50A 109.5 . . ?
O2 C50 H50B 109.5 . . ?
H50A C50 H50B 109.5 . . ?
O2 C50 H50C 109.5 . . ?
H50A C50 H50C 109.5 . . ?
H50B C50 H50C 109.5 . . ?
C135 Si3 C121 106.72(8) . . ?
C135 Si3 C107 110.14(8) . . ?
C121 Si3 C107 109.56(8) . . ?
C135 Si3 C101 110.81(8) . . ?
C121 Si3 C101 110.85(8) . . ?
C107 Si3 C101 108.73(8) . . ?
C148 Si4 C134 107.40(8) . . ?
C148 Si4 C120 108.52(8) . . ?
C134 Si4 C120 110.87(8) . . ?
C148 Si4 C104 111.79(8) . . ?
C134 Si4 C104 109.23(8) . . ?
C120 Si4 C104 109.03(8) . . ?
C102 O3 C149 113.93(14) . . ?
C103 O4 C150 113.46(14) . . ?
C106 C101 C102 116.27(14) . . ?
C106 C101 Si3 124.22(12) . . ?
C102 C101 Si3 119.50(12) . . ?
O3 C102 C103 120.90(14) . . ?
O3 C102 C101 117.38(14) . . ?
C103 C102 C101 121.68(14) . . ?
O4 C103 C102 120.62(14) . . ?
O4 C103 C104 117.55(14) . . ?
C102 C103 C104 121.79(14) . . ?
C103 C104 C105 116.26(14) . . ?
C103 C104 Si4 119.93(12) . . ?
C105 C104 Si4 123.73(12) . . ?
C106 C105 C104 121.72(15) . . ?
C106 C105 H105 119.1 . . ?
C104 C105 H105 119.1 . . ?
C105 C106 C101 122.04(15) . . ?
C105 C106 H106 119.0 . . ?
C101 C106 H106 119.0 . . ?
C108 C107 Si3 116.33(12) . . ?
C108 C107 H10C 108.2 . . ?
Si3 C107 H10C 108.2 . . ?
C108 C107 H10D 108.2 . . ?
Si3 C107 H10D 108.2 . . ?
H10C C107 H10D 107.4 . . ?
C109 C108 C107 113.98(16) . . ?
C109 C108 H10E 108.8 . . ?
C107 C108 H10E 108.8 . . ?
C109 C108 H10F 108.8 . . ?
C107 C108 H10F 108.8 . . ?
H10E C108 H10F 107.7 . . ?
C110 C109 C108 115.45(16) . . ?
C110 C109 H10G 108.4 . . ?
C108 C109 H10G 108.4 . . ?
C110 C109 H10H 108.4 . . ?
C108 C109 H10H 108.4 . . ?
H10G C109 H10H 107.5 . . ?
C111 C110 C109 114.65(18) . . ?
C111 C110 H11C 108.6 . . ?
C109 C110 H11C 108.6 . . ?
C111 C110 H11D 108.6 . . ?
C109 C110 H11D 108.6 . . ?
H11C C110 H11D 107.6 . . ?
C110 C111 C112 113.02(19) . . ?
C110 C111 H11E 109.0 . . ?
C112 C111 H11E 109.0 . . ?
C110 C111 H11F 109.0 . . ?
C112 C111 H11F 109.0 . . ?
H11E C111 H11F 107.8 . . ?
C113 C112 C111 115.6(2) . . ?
C113 C112 H11G 108.4 . . ?
C111 C112 H11G 108.4 . . ?
C113 C112 H11H 108.4 . . ?
C111 C112 H11H 108.4 . . ?
H11G C112 H11H 107.4 . . ?
C112 C113 C114 112.9(2) . . ?
C112 C113 H11I 109.0 . . ?
C114 C113 H11I 109.0 . . ?
C112 C113 H11J 109.0 . . ?
C114 C113 H11J 109.0 . . ?
H11I C113 H11J 107.8 . . ?
C113 C114 C115 115.3(2) . . ?
C113 C114 H11K 108.4 . . ?
C115 C114 H11K 108.4 . . ?
C113 C114 H11L 108.4 . . ?
C115 C114 H11L 108.4 . . ?
H11K C114 H11L 107.5 . . ?
C116 C115 C114 111.72(19) . . ?
C116 C115 H11M 109.3 . . ?
C114 C115 H11M 109.3 . . ?
C116 C115 H11N 109.3 . . ?
C114 C115 H11N 109.3 . . ?
H11M C115 H11N 107.9 . . ?
C115 C116 C117 115.37(18) . . ?
C115 C116 H11O 108.4 . . ?
C117 C116 H11O 108.4 . . ?
C115 C116 H11P 108.4 . . ?
C117 C116 H11P 108.4 . . ?
H11O C116 H11P 107.5 . . ?
C118 C117 C116 113.16(18) . . ?
C118 C117 H11Q 108.9 . . ?
C116 C117 H11Q 108.9 . . ?
C118 C117 H11R 108.9 . . ?
C116 C117 H11R 108.9 . . ?
H11Q C117 H11R 107.8 . . ?
C117 C118 C119 115.14(17) . . ?
C117 C118 H11S 108.5 . . ?
C119 C118 H11S 108.5 . . ?
C117 C118 H11T 108.5 . . ?
C119 C118 H11T 108.5 . . ?
H11S C118 H11T 107.5 . . ?
C120 C119 C118 114.58(16) . . ?
C120 C119 H11U 108.6 . . ?
C118 C119 H11U 108.6 . . ?
C120 C119 H11V 108.6 . . ?
C118 C119 H11V 108.6 . . ?
H11U C119 H11V 107.6 . . ?
C119 C120 Si4 116.33(13) . . ?
C119 C120 H12C 108.2 . . ?
Si4 C120 H12C 108.2 . . ?
C119 C120 H12D 108.2 . . ?
Si4 C120 H12D 108.2 . . ?
H12C C120 H12D 107.4 . . ?
C122 C121 Si3 118.70(13) . . ?
C122 C121 H12E 107.6 . . ?
Si3 C121 H12E 107.6 . . ?
C122 C121 H12F 107.6 . . ?
Si3 C121 H12F 107.6 . . ?
H12E C121 H12F 107.1 . . ?
C121 C122 C123 112.72(16) . . ?
C121 C122 H12G 109.0 . . ?
C123 C122 H12G 109.0 . . ?
C121 C122 H12H 109.0 . . ?
C123 C122 H12H 109.0 . . ?
H12G C122 H12H 107.8 . . ?
C124 C123 C122 115.98(17) . . ?
C124 C123 H12I 108.3 . . ?
C122 C123 H12I 108.3 . . ?
C124 C123 H12J 108.3 . . ?
C122 C123 H12J 108.3 . . ?
H12I C123 H12J 107.4 . . ?
C125 C124 C123 118.7(2) . . ?
C123 C124 C225 92.7(6) . . ?
C125 C124 H12K 107.6 . . ?
C123 C124 H12K 107.6 . . ?
C125 C124 H12L 107.6 . . ?
C123 C124 H12L 107.6 . . ?
H12K C124 H12L 107.1 . . ?
C124 C125 C126 114.4(2) . . ?
C124 C125 H12M 108.7 . . ?
C126 C125 H12M 108.7 . . ?
C124 C125 H12N 108.7 . . ?
C126 C125 H12N 108.7 . . ?
H12M C125 H12N 107.6 . . ?
C125 C126 C127 112.1(2) . . ?
C125 C126 H12O 109.2 . . ?
C127 C126 H12O 109.2 . . ?
C125 C126 H12P 109.2 . . ?
C127 C126 H12P 109.2 . . ?
H12O C126 H12P 107.9 . . ?
C226 C225 C124 115.2(12) . . ?
C226 C225 H22C 108.5 . . ?
C124 C225 H22C 108.5 . . ?
C226 C225 H22D 108.5 . . ?
C124 C225 H22D 108.5 . . ?
H22C C225 H22D 107.5 . . ?
C127 C226 C225 105.6(12) . . ?
C127 C226 H22E 110.6 . . ?
C225 C226 H22E 110.6 . . ?
C127 C226 H22F 110.6 . . ?
C225 C226 H22F 110.6 . . ?
H22E C226 H22F 108.7 . . ?
C226 C127 C128 132.9(7) . . ?
C128 C127 C126 113.62(19) . . ?
C128 C127 H12Q 108.8 . . ?
C126 C127 H12Q 108.8 . . ?
C128 C127 H12R 108.8 . . ?
C126 C127 H12R 108.8 . . ?
H12Q C127 H12R 107.7 . . ?
C129 C128 C127 118.5(2) . . ?
C229 C128 C127 135.0(5) . . ?
C129 C128 H12S 107.7 . . ?
C127 C128 H12S 107.7 . . ?
C129 C128 H12T 107.7 . . ?
C127 C128 H12T 107.7 . . ?
H12S C128 H12T 107.1 . . ?
C128 C129 C130 115.6(2) . . ?
C128 C129 H12U 108.4 . . ?
C130 C129 H12U 108.4 . . ?
C128 C129 H12V 108.4 . . ?
C130 C129 H12V 108.4 . . ?
H12U C129 H12V 107.4 . . ?
C131 C130 C129 114.0(2) . . ?
C131 C130 H13C 108.8 . . ?
C129 C130 H13C 108.8 . . ?
C131 C130 H13D 108.8 . . ?
C129 C130 H13D 108.8 . . ?
H13C C130 H13D 107.7 . . ?
C130 C131 C132 113.8(3) . . ?
C130 C131 H13E 108.8 . . ?
C132 C131 H13E 108.8 . . ?
C130 C131 H13F 108.8 . . ?
C132 C131 H13F 108.8 . . ?
H13E C131 H13F 107.7 . . ?
C131 C132 C133 114.6(2) . . ?
C131 C132 H13G 108.6 . . ?
C133 C132 H13G 108.6 . . ?
C131 C132 H13H 108.6 . . ?
C133 C132 H13H 108.6 . . ?
H13G C132 H13H 107.6 . . ?
C128 C229 C230 117.9(11) . . ?
C128 C229 H22G 107.8 . . ?
C230 C229 H22G 107.8 . . ?
C128 C229 H22H 107.8 . . ?
C230 C229 H22H 107.8 . . ?
H22G C229 H22H 107.2 . . ?
C231 C230 C229 112.5(15) . . ?
C231 C230 H23C 109.1 . . ?
C229 C230 H23C 109.1 . . ?
C231 C230 H23D 109.1 . . ?
C229 C230 H23D 109.1 . . ?
H23C C230 H23D 107.8 . . ?
C230 C231 C232 112.9(13) . . ?
C230 C231 H23E 109.0 . . ?
C232 C231 H23E 109.0 . . ?
C230 C231 H23F 109.0 . . ?
C232 C231 H23F 109.0 . . ?
H23E C231 H23F 107.8 . . ?
C231 C232 C133 112.9(8) . . ?
C231 C232 H23G 109.0 . . ?
C133 C232 H23G 109.0 . . ?
C231 C232 H23H 109.0 . . ?
C133 C232 H23H 109.0 . . ?
H23G C232 H23H 107.8 . . ?
C132 C133 C134 113.77(16) . . ?
C134 C133 C232 104.5(4) . . ?
C132 C133 H13I 108.8 . . ?
C134 C133 H13I 108.8 . . ?
C132 C133 H13J 108.8 . . ?
C134 C133 H13J 108.8 . . ?
H13I C133 H13J 107.7 . . ?
C133 C134 Si4 117.10(12) . . ?
C133 C134 H13K 108.0 . . ?
Si4 C134 H13K 108.0 . . ?
C133 C134 H13L 108.0 . . ?
Si4 C134 H13L 108.0 . . ?
H13K C134 H13L 107.3 . . ?
C136 C135 Si3 118.45(13) . . ?
C136 C135 H13M 107.7 . . ?
Si3 C135 H13M 107.7 . . ?
C136 C135 H13N 107.7 . . ?
Si3 C135 H13N 107.7 . . ?
H13M C135 H13N 107.1 . . ?
C237 C136 C135 118.5(4) . . ?
C135 C136 C137 109.9(2) . . ?
C135 C136 H13O 109.7 . . ?
C137 C136 H13O 109.7 . . ?
C135 C136 H13P 109.7 . . ?
C137 C136 H13P 109.7 . . ?
H13O C136 H13P 108.2 . . ?
C138 C137 C136 114.7(3) . . ?
C138 C137 H13Q 108.6 . . ?
C136 C137 H13Q 108.6 . . ?
C138 C137 H13R 108.6 . . ?
C136 C137 H13R 108.6 . . ?
H13Q C137 H13R 107.6 . . ?
C137 C138 C139 112.7(3) . . ?
C137 C138 H13S 109.0 . . ?
C139 C138 H13S 109.0 . . ?
C137 C138 H13T 109.0 . . ?
C139 C138 H13T 109.0 . . ?
H13S C138 H13T 107.8 . . ?
C138 C139 C140 112.5(3) . . ?
C138 C139 H13U 109.1 . . ?
C140 C139 H13U 109.1 . . ?
C138 C139 H13V 109.1 . . ?
C140 C139 H13V 109.1 . . ?
H13U C139 H13V 107.8 . . ?
C141 C140 C139 114.5(3) . . ?
C141 C140 H14C 108.6 . . ?
C139 C140 H14C 108.6 . . ?
C141 C140 H14D 108.6 . . ?
C139 C140 H14D 108.6 . . ?
H14C C140 H14D 107.6 . . ?
C140 C141 C142 110.9(4) . . ?
C140 C141 H14E 109.5 . . ?
C142 C141 H14E 109.5 . . ?
C140 C141 H14F 109.5 . . ?
C142 C141 H14F 109.5 . . ?
H14E C141 H14F 108.0 . . ?
C136 C237 C238 116.8(8) . . ?
C136 C237 H23I 108.1 . . ?
C238 C237 H23I 108.1 . . ?
C136 C237 H23J 108.1 . . ?
C238 C237 H23J 108.1 . . ?
H23I C237 H23J 107.3 . . ?
C239 C238 C237 116.5(10) . . ?
C239 C238 H23K 108.2 . . ?
C237 C238 H23K 108.2 . . ?
C239 C238 H23L 108.2 . . ?
C237 C238 H23L 108.2 . . ?
H23K C238 H23L 107.3 . . ?
C238 C239 C240 113.0(8) . . ?
C238 C239 H23M 109.0 . . ?
C240 C239 H23M 109.0 . . ?
C238 C239 H23N 109.0 . . ?
C240 C239 H23N 109.0 . . ?
H23M C239 H23N 107.8 . . ?
C241 C240 C239 120.7(7) . . ?
C241 C240 H24C 107.2 . . ?
C239 C240 H24C 107.2 . . ?
C241 C240 H24D 107.2 . . ?
C239 C240 H24D 107.2 . . ?
H24C C240 H24D 106.8 . . ?
C142 C241 C240 101.2(6) . . ?
C142 C241 H24E 111.5 . . ?
C240 C241 H24E 111.5 . . ?
C142 C241 H24F 111.5 . . ?
C240 C241 H24F 111.5 . . ?
H24E C241 H24F 109.3 . . ?
C241 C142 C143 134.3(5) . . ?
C143 C142 C141 108.1(3) . . ?
C143 C142 H14G 110.1 . . ?
C141 C142 H14G 110.1 . . ?
C143 C142 H14H 110.1 . . ?
C141 C142 H14H 110.1 . . ?
H14G C142 H14H 108.4 . . ?
C144 C143 C142 114.3(3) . . ?
C144 C143 H14I 108.7 . . ?
C142 C143 H14I 108.7 . . ?
C144 C143 H14J 108.7 . . ?
C142 C143 H14J 108.7 . . ?
H14I C143 H14J 107.6 . . ?
C143 C144 C145 114.9(2) . . ?
C143 C144 H14K 108.5 . . ?
C145 C144 H14K 108.5 . . ?
C143 C144 H14L 108.5 . . ?
C145 C144 H14L 108.5 . . ?
H14K C144 H14L 107.5 . . ?
C144 C145 C146 116.02(19) . . ?
C144 C145 H14M 108.3 . . ?
C146 C145 H14M 108.3 . . ?
C144 C145 H14N 108.3 . . ?
C146 C145 H14N 108.3 . . ?
H14M C145 H14N 107.4 . . ?
C147 C146 C145 114.42(17) . . ?
C147 C146 H14O 108.7 . . ?
C145 C146 H14O 108.7 . . ?
C147 C146 H14P 108.7 . . ?
C145 C146 H14P 108.7 . . ?
H14O C146 H14P 107.6 . . ?
C146 C147 C148 112.25(15) . . ?
C146 C147 H14Q 109.2 . . ?
C148 C147 H14Q 109.2 . . ?
C146 C147 H14R 109.2 . . ?
C148 C147 H14R 109.2 . . ?
H14Q C147 H14R 107.9 . . ?
C147 C148 Si4 117.33(12) . . ?
C147 C148 H14S 108.0 . . ?
Si4 C148 H14S 108.0 . . ?
C147 C148 H14T 108.0 . . ?
Si4 C148 H14T 108.0 . . ?
H14S C148 H14T 107.2 . . ?
O3 C149 H14U 109.5 . . ?
O3 C149 H14V 109.5 . . ?
H14U C149 H14V 109.5 . . ?
O3 C149 H14W 109.5 . . ?
H14U C149 H14W 109.5 . . ?
H14V C149 H14W 109.5 . . ?
O4 C150 H15C 109.5 . . ?
O4 C150 H15D 109.5 . . ?
H15C C150 H15D 109.5 . . ?
O4 C150 H15E 109.5 . . ?
H15C C150 H15E 109.5 . . ?
H15D C150 H15E 109.5 . . ?

loop_
_geom_bond_atom_site_label_1
_geom_bond_atom_site_label_2
_geom_bond_distance
_geom_bond_site_symmetry_2
_geom_bond_publ_flag
Si1 C21 1.876(2) . ?
Si1 C35 1.877(2) . ?
Si1 C7 1.879(2) . ?
Si1 C1 1.8907(18) . ?
Si2 C34 1.874(2) . ?
Si2 C48 1.877(2) . ?
Si2 C20 1.877(2) . ?
Si2 C4 1.8954(18) . ?
O1 C2 1.388(2) . ?
O1 C49 1.426(3) . ?
O2 C3 1.387(2) . ?
O2 C50 1.432(3) . ?
C1 C2 1.395(3) . ?
C1 C6 1.406(2) . ?
C2 C3 1.399(3) . ?
C3 C4 1.401(2) . ?
C4 C5 1.393(3) . ?
C5 C6 1.389(3) . ?
C5 H5 0.9500 . ?
C6 H6 0.9500 . ?
C7 C8 1.532(3) . ?
C7 H7A 0.9900 . ?
C7 H7B 0.9900 . ?
C8 C9 1.532(3) . ?
C8 H8A 0.9900 . ?
C8 H8B 0.9900 . ?
C9 C10 1.546(3) . ?
C9 H9A 0.9900 . ?
C9 H9B 0.9900 . ?
C10 C11 1.508(3) . ?
C10 H10A 0.9900 . ?
C10 H10B 0.9900 . ?
C11 C12 1.517(3) . ?
C11 H11A 0.9900 . ?
C11 H11B 0.9900 . ?
C12 C13 1.519(4) . ?
C12 H12A 0.9900 . ?
C12 H12B 0.9900 . ?
C13 C14 1.532(3) . ?
C13 H13A 0.9900 . ?
C13 H13B 0.9900 . ?
C14 C15 1.514(3) . ?
C14 H14A 0.9900 . ?
C14 H14B 0.9900 . ?
C15 C16 1.528(3) . ?
C15 H15A 0.9900 . ?
C15 H15B 0.9900 . ?
C16 C17 1.518(3) . ?
C16 H16A 0.9900 . ?
C16 H16B 0.9900 . ?
C17 C18 1.518(3) . ?
C17 H17A 0.9900 . ?
C17 H17B 0.9900 . ?
C18 C19 1.537(3) . ?
C18 H18A 0.9900 . ?
C18 H18B 0.9900 . ?
C19 C20 1.527(3) . ?
C19 H19A 0.9900 . ?
C19 H19B 0.9900 . ?
C20 H20A 0.9900 . ?
C20 H20B 0.9900 . ?
C21 C22 1.529(3) . ?
C21 H21A 0.9900 . ?
C21 H21B 0.9900 . ?
C22 C23 1.520(3) . ?
C22 H22A 0.9900 . ?
C22 H22B 0.9900 . ?
C23 C24 1.525(3) . ?
C23 H23A 0.9900 . ?
C23 H23B 0.9900 . ?
C24 C25 1.521(3) . ?
C24 H24A 0.9900 . ?
C24 H24B 0.9900 . ?
C25 C26 1.514(3) . ?
C25 H25A 0.9900 . ?
C25 H25B 0.9900 . ?
C26 C27 1.525(3) . ?
C26 H26A 0.9900 . ?
C26 H26B 0.9900 . ?
C27 C28 1.517(3) . ?
C27 H27A 0.9900 . ?
C27 H27B 0.9900 . ?
C28 C29 1.525(4) . ?
C28 H28A 0.9900 . ?
C28 H28B 0.9900 . ?
C29 C30 1.523(4) . ?
C29 H29A 0.9900 . ?
C29 H29B 0.9900 . ?
C30 C31 1.526(3) . ?
C30 H30A 0.9900 . ?
C30 H30B 0.9900 . ?
C31 C32 1.514(4) . ?
C31 H31A 0.9900 . ?
C31 H31B 0.9900 . ?
C32 C33 1.527(3) . ?
C32 H32A 0.9900 . ?
C32 H32B 0.9900 . ?
C33 C34 1.520(3) . ?
C33 H33A 0.9900 . ?
C33 H33B 0.9900 . ?
C34 H34A 0.9900 . ?
C34 H34B 0.9900 . ?
C35 C36 1.536(3) . ?
C35 H35A 0.9900 . ?
C35 H35B 0.9900 . ?
C36 C37 1.526(3) . ?
C36 H36A 0.9900 . ?
C36 H36B 0.9900 . ?
C37 C38 1.521(3) . ?
C37 H37A 0.9900 . ?
C37 H37B 0.9900 . ?
C38 C39 1.528(3) . ?
C38 H38A 0.9900 . ?
C38 H38B 0.9900 . ?
C39 C40 1.527(3) . ?
C39 H39A 0.9900 . ?
C39 H39B 0.9900 . ?
C40 C41 1.517(3) . ?
C40 H40A 0.9900 . ?
C40 H40B 0.9900 . ?
C41 C42 1.518(3) . ?
C41 H41A 0.9900 . ?
C41 H41B 0.9900 . ?
C42 C43 1.528(4) . ?
C42 H42A 0.9900 . ?
C42 H42B 0.9900 . ?
C43 C44 1.522(3) . ?
C43 H43A 0.9900 . ?
C43 H43B 0.9900 . ?
C44 C45 1.525(3) . ?
C44 H44A 0.9900 . ?
C44 H44B 0.9900 . ?
C45 C46 1.508(3) . ?
C45 H45A 0.9900 . ?
C45 H45B 0.9900 . ?
C46 C47 1.527(3) . ?
C46 H46A 0.9900 . ?
C46 H46B 0.9900 . ?
C47 C48 1.528(4) . ?
C47 H47A 0.9900 . ?
C47 H47B 0.9900 . ?
C48 H48A 0.9900 . ?
C48 H48B 0.9900 . ?
C49 H49A 0.9800 . ?
C49 H49B 0.9800 . ?
C49 H49C 0.9800 . ?
C50 H50A 0.9800 . ?
C50 H50B 0.9800 . ?
C50 H50C 0.9800 . ?
Si3 C135 1.8803(18) . ?
Si3 C121 1.8809(18) . ?
Si3 C107 1.8822(18) . ?
Si3 C101 1.8867(17) . ?
Si4 C148 1.8743(18) . ?
Si4 C134 1.8790(18) . ?
Si4 C120 1.8820(18) . ?
Si4 C104 1.8896(17) . ?
O3 C102 1.3886(19) . ?
O3 C149 1.435(2) . ?
O4 C103 1.3910(18) . ?
O4 C150 1.435(2) . ?
C101 C106 1.399(2) . ?
C101 C102 1.400(2) . ?
C102 C103 1.391(2) . ?
C103 C104 1.401(2) . ?
C104 C105 1.401(2) . ?
C105 C106 1.387(2) . ?
C105 H105 0.9500 . ?
C106 H106 0.9500 . ?
C107 C108 1.538(2) . ?
C107 H10C 0.9900 . ?
C107 H10D 0.9900 . ?
C108 C109 1.536(2) . ?
C108 H10E 0.9900 . ?
C108 H10F 0.9900 . ?
C109 C110 1.527(3) . ?
C109 H10G 0.9900 . ?
C109 H10H 0.9900 . ?
C110 C111 1.519(3) . ?
C110 H11C 0.9900 . ?
C110 H11D 0.9900 . ?
C111 C112 1.545(3) . ?
C111 H11E 0.9900 . ?
C111 H11F 0.9900 . ?
C112 C113 1.517(4) . ?
C112 H11G 0.9900 . ?
C112 H11H 0.9900 . ?
C113 C114 1.517(4) . ?
C113 H11I 0.9900 . ?
C113 H11J 0.9900 . ?
C114 C115 1.531(4) . ?
C114 H11K 0.9900 . ?
C114 H11L 0.9900 . ?
C115 C116 1.508(3) . ?
C115 H11M 0.9900 . ?
C115 H11N 0.9900 . ?
C116 C117 1.523(3) . ?
C116 H11O 0.9900 . ?
C116 H11P 0.9900 . ?
C117 C118 1.520(3) . ?
C117 H11Q 0.9900 . ?
C117 H11R 0.9900 . ?
C118 C119 1.534(3) . ?
C118 H11S 0.9900 . ?
C118 H11T 0.9900 . ?
C119 C120 1.533(2) . ?
C119 H11U 0.9900 . ?
C119 H11V 0.9900 . ?
C120 H12C 0.9900 . ?
C120 H12D 0.9900 . ?
C121 C122 1.520(3) . ?
C121 H12E 0.9900 . ?
C121 H12F 0.9900 . ?
C122 C123 1.528(3) . ?
C122 H12G 0.9900 . ?
C122 H12H 0.9900 . ?
C123 C124 1.521(3) . ?
C123 H12I 0.9900 . ?
C123 H12J 0.9900 . ?
C124 C125 1.483(4) . ?
C124 C225 1.780(14) . ?
C124 H12K 0.9900 . ?
C124 H12L 0.9900 . ?
C125 C126 1.531(4) . ?
C125 H12M 0.9900 . ?
C125 H12N 0.9900 . ?
C126 C127 1.560(4) . ?
C126 H12O 0.9900 . ?
C126 H12P 0.9900 . ?
C225 C226 1.47(2) . ?
C225 H22C 0.9900 . ?
C225 H22D 0.9900 . ?
C226 C127 1.359(13) . ?
C226 H22E 0.9900 . ?
C226 H22F 0.9900 . ?
C127 C128 1.498(3) . ?
C127 H12Q 0.9900 . ?
C127 H12R 0.9900 . ?
C128 C129 1.468(4) . ?
C128 C229 1.492(11) . ?
C128 H12S 0.9900 . ?
C128 H12T 0.9900 . ?
C129 C130 1.530(4) . ?
C129 H12U 0.9900 . ?
C129 H12V 0.9900 . ?
C130 C131 1.525(5) . ?
C130 H13C 0.9900 . ?
C130 H13D 0.9900 . ?
C131 C132 1.532(4) . ?
C131 H13E 0.9900 . ?
C131 H13F 0.9900 . ?
C132 C133 1.534(3) . ?
C132 H13G 0.9900 . ?
C132 H13H 0.9900 . ?
C229 C230 1.531(19) . ?
C229 H22G 0.9900 . ?
C229 H22H 0.9900 . ?
C230 C231 1.51(2) . ?
C230 H23C 0.9900 . ?
C230 H23D 0.9900 . ?
C231 C232 1.52(2) . ?
C231 H23E 0.9900 . ?
C231 H23F 0.9900 . ?
C232 C133 1.620(9) . ?
C232 H23G 0.9900 . ?
C232 H23H 0.9900 . ?
C133 C134 1.535(3) . ?
C133 H13I 0.9900 . ?
C133 H13J 0.9900 . ?
C134 H13K 0.9900 . ?
C134 H13L 0.9900 . ?
C135 C136 1.530(3) . ?
C135 H13M 0.9900 . ?
C135 H13N 0.9900 . ?
C136 C237 1.479(9) . ?
C136 C137 1.566(5) . ?
C136 H13O 0.9900 . ?
C136 H13P 0.9900 . ?
C137 C138 1.527(5) . ?
C137 H13Q 0.9900 . ?
C137 H13R 0.9900 . ?
C138 C139 1.531(4) . ?
C138 H13S 0.9900 . ?
C138 H13T 0.9900 . ?
C139 C140 1.543(5) . ?
C139 H13U 0.9900 . ?
C139 H13V 0.9900 . ?
C140 C141 1.502(5) . ?
C140 H14C 0.9900 . ?
C140 H14D 0.9900 . ?
C141 C142 1.609(6) . ?
C141 H14E 0.9900 . ?
C141 H14F 0.9900 . ?
C237 C238 1.535(16) . ?
C237 H23I 0.9900 . ?
C237 H23J 0.9900 . ?
C238 C239 1.493(14) . ?
C238 H23K 0.9900 . ?
C238 H23L 0.9900 . ?
C239 C240 1.523(11) . ?
C239 H23M 0.9900 . ?
C239 H23N 0.9900 . ?
C240 C241 1.520(11) . ?
C240 H24C 0.9900 . ?
C240 H24D 0.9900 . ?
C241 C142 1.437(8) . ?
C241 H24E 0.9900 . ?
C241 H24F 0.9900 . ?
C142 C143 1.519(5) . ?
C142 H14G 0.9900 . ?
C142 H14H 0.9900 . ?
C143 C144 1.495(4) . ?
C143 H14I 0.9900 . ?
C143 H14J 0.9900 . ?
C144 C145 1.508(3) . ?
C144 H14K 0.9900 . ?
C144 H14L 0.9900 . ?
C145 C146 1.538(3) . ?
C145 H14M 0.9900 . ?
C145 H14N 0.9900 . ?
C146 C147 1.527(3) . ?
C146 H14O 0.9900 . ?
C146 H14P 0.9900 . ?
C147 C148 1.532(3) . ?
C147 H14Q 0.9900 . ?
C147 H14R 0.9900 . ?
C148 H14S 0.9900 . ?
C148 H14T 0.9900 . ?
C149 H14U 0.9800 . ?
C149 H14V 0.9800 . ?
C149 H14W 0.9800 . ?
C150 H15C 0.9800 . ?
C150 H15D 0.9800 . ?
C150 H15E 0.9800 . ?

loop_
_geom_torsion_atom_site_label_1
_geom_torsion_atom_site_label_2
_geom_torsion_atom_site_label_3
_geom_torsion_atom_site_label_4
_geom_torsion
_geom_torsion_site_symmetry_1
_geom_torsion_site_symmetry_2
_geom_torsion_site_symmetry_3
_geom_torsion_site_symmetry_4
_geom_torsion_publ_flag
C21 Si1 C1 C2 -49.38(18) . . . . ?
C35 Si1 C1 C2 72.41(17) . . . . ?
C7 Si1 C1 C2 -170.56(15) . . . . ?
C21 Si1 C1 C6 134.22(17) . . . . ?
C35 Si1 C1 C6 -103.99(17) . . . . ?
C7 Si1 C1 C6 13.05(19) . . . . ?
C49 O1 C2 C1 -119.6(2) . . . . ?
C49 O1 C2 C3 61.6(3) . . . . ?
C6 C1 C2 O1 178.21(17) . . . . ?
Si1 C1 C2 O1 1.6(2) . . . . ?
C6 C1 C2 C3 -3.0(3) . . . . ?
Si1 C1 C2 C3 -179.57(15) . . . . ?
C50 O2 C3 C2 64.8(3) . . . . ?
C50 O2 C3 C4 -119.0(2) . . . . ?
O1 C2 C3 O2 0.7(3) . . . . ?
C1 C2 C3 O2 -178.09(18) . . . . ?
O1 C2 C3 C4 -175.28(18) . . . . ?
C1 C2 C3 C4 5.9(3) . . . . ?
O2 C3 C4 C5 179.55(18) . . . . ?
C2 C3 C4 C5 -4.3(3) . . . . ?
O2 C3 C4 Si2 -9.2(3) . . . . ?
C2 C3 C4 Si2 166.94(15) . . . . ?
C34 Si2 C4 C5 -131.72(17) . . . . ?
C48 Si2 C4 C5 109.59(18) . . . . ?
C20 Si2 C4 C5 -6.9(2) . . . . ?
C34 Si2 C4 C3 57.58(18) . . . . ?
C48 Si2 C4 C3 -61.10(19) . . . . ?
C20 Si2 C4 C3 -177.64(16) . . . . ?
C3 C4 C5 C6 0.1(3) . . . . ?
Si2 C4 C5 C6 -170.85(16) . . . . ?
C4 C5 C6 C1 2.8(3) . . . . ?
C2 C1 C6 C5 -1.3(3) . . . . ?
Si1 C1 C6 C5 175.21(16) . . . . ?
C21 Si1 C7 C8 -50.96(16) . . . . ?
C35 Si1 C7 C8 -172.59(14) . . . . ?
C1 Si1 C7 C8 70.65(16) . . . . ?
Si1 C7 C8 C9 -167.46(14) . . . . ?
C7 C8 C9 C10 79.0(2) . . . . ?
C8 C9 C10 C11 76.4(2) . . . . ?
C9 C10 C11 C12 178.70(18) . . . . ?
C10 C11 C12 C13 -168.5(2) . . . . ?
C11 C12 C13 C14 175.6(2) . . . . ?
C12 C13 C14 C15 79.8(3) . . . . ?
C13 C14 C15 C16 73.7(3) . . . . ?
C14 C15 C16 C17 169.01(19) . . . . ?
C15 C16 C17 C18 61.9(3) . . . . ?
C16 C17 C18 C19 66.0(3) . . . . ?
C17 C18 C19 C20 177.45(17) . . . . ?
C18 C19 C20 Si2 -178.78(14) . . . . ?
C34 Si2 C20 C19 51.92(18) . . . . ?
C48 Si2 C20 C19 168.76(16) . . . . ?
C4 Si2 C20 C19 -73.78(18) . . . . ?
C35 Si1 C21 C22 -158.50(15) . . . . ?
C7 Si1 C21 C22 81.28(17) . . . . ?
C1 Si1 C21 C22 -38.35(18) . . . . ?
Si1 C21 C22 C23 173.58(15) . . . . ?
C21 C22 C23 C24 -177.33(19) . . . . ?
C22 C23 C24 C25 69.6(3) . . . . ?
C23 C24 C25 C26 -169.05(19) . . . . ?
C24 C25 C26 C27 -178.27(18) . . . . ?
C25 C26 C27 C28 -162.6(2) . . . . ?
C26 C27 C28 C29 -176.6(2) . . . . ?
C27 C28 C29 C30 -48.5(3) . . . . ?
C28 C29 C30 C31 -55.1(3) . . . . ?
C29 C30 C31 C32 171.9(2) . . . . ?
C30 C31 C32 C33 -159.75(19) . . . . ?
C31 C32 C33 C34 174.25(18) . . . . ?
C32 C33 C34 Si2 -158.64(15) . . . . ?
C48 Si2 C34 C33 163.83(15) . . . . ?
C20 Si2 C34 C33 -79.38(17) . . . . ?
C4 Si2 C34 C33 44.36(18) . . . . ?
C21 Si1 C35 C36 -46.17(18) . . . . ?
C7 Si1 C35 C36 75.21(17) . . . . ?
C1 Si1 C35 C36 -168.17(15) . . . . ?
Si1 C35 C36 C37 -173.66(15) . . . . ?
C35 C36 C37 C38 77.0(2) . . . . ?
C36 C37 C38 C39 -169.72(18) . . . . ?
C37 C38 C39 C40 61.9(3) . . . . ?
C38 C39 C40 C41 52.3(3) . . . . ?
C39 C40 C41 C42 173.57(19) . . . . ?
C40 C41 C42 C43 173.3(2) . . . . ?
C41 C42 C43 C44 -70.3(3) . . . . ?
C42 C43 C44 C45 -174.86(19) . . . . ?
C43 C44 C45 C46 174.34(19) . . . . ?
C44 C45 C46 C47 -178.64(18) . . . . ?
C45 C46 C47 C48 174.04(18) . . . . ?
C46 C47 C48 Si2 87.2(2) . . . . ?
C34 Si2 C48 C47 178.91(15) . . . . ?
C20 Si2 C48 C47 59.29(17) . . . . ?
C4 Si2 C48 C47 -58.80(17) . . . . ?
C135 Si3 C101 C106 -122.43(15) . . . . ?
C121 Si3 C101 C106 119.26(15) . . . . ?
C107 Si3 C101 C106 -1.24(17) . . . . ?
C135 Si3 C101 C102 56.56(15) . . . . ?
C121 Si3 C101 C102 -61.76(15) . . . . ?
C107 Si3 C101 C102 177.75(13) . . . . ?
C149 O3 C102 C103 -64.3(2) . . . . ?
C149 O3 C102 C101 117.72(17) . . . . ?
C106 C101 C102 O3 -178.52(14) . . . . ?
Si3 C101 C102 O3 2.4(2) . . . . ?
C106 C101 C102 C103 3.6(2) . . . . ?
Si3 C101 C102 C103 -175.51(13) . . . . ?
C150 O4 C103 C102 -65.2(2) . . . . ?
C150 O4 C103 C104 117.14(18) . . . . ?
O3 C102 C103 O4 -1.1(2) . . . . ?
C101 C102 C103 O4 176.79(15) . . . . ?
O3 C102 C103 C104 176.53(15) . . . . ?
C101 C102 C103 C104 -5.6(3) . . . . ?
O4 C103 C104 C105 -179.29(15) . . . . ?
C102 C103 C104 C105 3.1(2) . . . . ?
O4 C103 C104 Si4 3.6(2) . . . . ?
C102 C103 C104 Si4 -174.01(13) . . . . ?
C148 Si4 C104 C103 -62.39(15) . . . . ?
C134 Si4 C104 C103 56.34(15) . . . . ?
C120 Si4 C104 C103 177.63(13) . . . . ?
C148 Si4 C104 C105 120.79(15) . . . . ?
C134 Si4 C104 C105 -120.49(15) . . . . ?
C120 Si4 C104 C105 0.80(17) . . . . ?
C103 C104 C105 C106 1.3(2) . . . . ?
Si4 C104 C105 C106 178.19(13) . . . . ?
C104 C105 C106 C101 -3.2(3) . . . . ?
C102 C101 C106 C105 0.8(2) . . . . ?
Si3 C101 C106 C105 179.77(13) . . . . ?
C135 Si3 C107 C108 46.50(16) . . . . ?
C121 Si3 C107 C108 163.61(14) . . . . ?
C101 Si3 C107 C108 -75.10(15) . . . . ?
Si3 C107 C108 C109 -174.10(14) . . . . ?
C107 C108 C109 C110 -65.1(3) . . . . ?
C108 C109 C110 C111 -59.2(2) . . . . ?
C109 C110 C111 C112 -166.51(17) . . . . ?
C110 C111 C112 C113 -173.56(19) . . . . ?
C111 C112 C113 C114 72.9(3) . . . . ?
C112 C113 C114 C115 -173.3(2) . . . . ?
C113 C114 C115 C116 174.6(2) . . . . ?
C114 C115 C116 C117 -164.94(19) . . . . ?
C115 C116 C117 C118 179.08(17) . . . . ?
C116 C117 C118 C119 -57.0(2) . . . . ?
C117 C118 C119 C120 -58.5(2) . . . . ?
C118 C119 C120 Si4 -176.01(14) . . . . ?
C148 Si4 C120 C119 151.27(14) . . . . ?
C134 Si4 C120 C119 33.54(16) . . . . ?
C104 Si4 C120 C119 -86.75(15) . . . . ?
C135 Si3 C121 C122 178.23(13) . . . . ?
C107 Si3 C121 C122 59.00(16) . . . . ?
C101 Si3 C121 C122 -61.00(16) . . . . ?
Si3 C121 C122 C123 173.62(13) . . . . ?
C121 C122 C123 C124 168.34(18) . . . . ?
C122 C123 C124 C125 58.5(3) . . . . ?
C122 C123 C124 C225 75.1(5) . . . . ?
C123 C124 C125 C126 69.9(3) . . . . ?
C124 C125 C126 C127 -175.7(2) . . . . ?
C123 C124 C225 C226 173.3(11) . . . . ?
C124 C225 C226 C127 -178.2(8) . . . . ?
C225 C226 C127 C128 110.4(10) . . . . ?
C125 C126 C127 C128 -168.6(2) . . . . ?
C127 C128 C129 C130 -56.8(3) . . . . ?
C128 C129 C130 C131 -58.6(3) . . . . ?
C129 C130 C131 C132 -162.7(3) . . . . ?
C130 C131 C132 C133 -65.9(3) . . . . ?
C127 C128 C229 C230 21.9(16) . . . . ?
C128 C229 C230 C231 80.6(17) . . . . ?
C229 C230 C231 C232 165.7(12) . . . . ?
C230 C231 C232 C133 59.0(15) . . . . ?
C131 C132 C133 C134 176.7(2) . . . . ?
C231 C232 C133 C134 175.1(8) . . . . ?
C132 C133 C134 Si4 168.29(15) . . . . ?
C232 C133 C134 Si4 -147.4(5) . . . . ?
C148 Si4 C134 C133 157.98(14) . . . . ?
C120 Si4 C134 C133 -83.62(16) . . . . ?
C104 Si4 C134 C133 36.55(16) . . . . ?
C121 Si3 C135 C136 147.34(15) . . . . ?
C107 Si3 C135 C136 -93.80(16) . . . . ?
C101 Si3 C135 C136 26.55(17) . . . . ?
Si3 C135 C136 C237 163.1(6) . . . . ?
Si3 C135 C136 C137 -173.40(19) . . . . ?
C135 C136 C137 C138 168.5(2) . . . . ?
C136 C137 C138 C139 69.2(4) . . . . ?
C137 C138 C139 C140 174.6(3) . . . . ?
C138 C139 C140 C141 70.1(4) . . . . ?
C139 C140 C141 C142 74.7(5) . . . . ?
C135 C136 C237 C238 -175.3(8) . . . . ?
C136 C237 C238 C239 -54.9(15) . . . . ?
C237 C238 C239 C240 -164.1(9) . . . . ?
C238 C239 C240 C241 -61.9(12) . . . . ?
C239 C240 C241 C142 -63.2(10) . . . . ?
C240 C241 C142 C143 -70.6(8) . . . . ?
C140 C141 C142 C143 -174.5(3) . . . . ?
C241 C142 C143 C144 -152.8(6) . . . . ?
C141 C142 C143 C144 178.4(3) . . . . ?
C142 C143 C144 C145 -176.3(2) . . . . ?
C143 C144 C145 C146 65.6(3) . . . . ?
C144 C145 C146 C147 61.1(3) . . . . ?
C145 C146 C147 C148 171.72(17) . . . . ?
C146 C147 C148 Si4 176.13(13) . . . . ?
C134 Si4 C148 C147 178.20(13) . . . . ?
C120 Si4 C148 C147 58.28(15) . . . . ?
C104 Si4 C148 C147 -62.00(15) . . . . ?
